data_1575426
loop_
_publ_author_name
'Dhara, Barun'
'Bulgarevich, Kirill'
'Takimiya, Kazuo'

_publ_section_title
;
 Radical cation salts of
 dinaphtho[2,3-b:2&#x2032;,3&#x2032;-f]thieno[3,2-b]thiophene:
 characteristic crystal structures and properties
;
_journal_issue 38
_journal_name_full CrystEngComm
_journal_page_first 6333
_journal_page_last 6340
_journal_paper_doi 10.1039/D5CE00680E
_journal_volume 27
_journal_year 2025
_chemical_formula_moiety '0.8(F6 Sb), C22 H12 S2, 0.4(C6 H5 Cl)'
_chemical_formula_sum 'C24.4 H14 Cl0.4 F4.8 S2 Sb0.8'
_chemical_formula_weight 574.06
_space_group_crystal_system triclinic
_space_group_IT_number 2
_space_group_name_Hall '-P 1'
_space_group_name_H-M_alt 'P -1'
_atom_sites_solution_hydrogens geom
_atom_sites_solution_primary dual
_audit_creation_date 2025-02-17
_audit_creation_method
;
Olex2 1.5-ac7-012
(compiled 2024.11.06 svn.r97f918c9 for Rigaku Oxford Diffraction, GUI svn.r7082)
;
_audit_update_record
;
2025-07-06 deposited with the CCDC.	2025-08-13 downloaded from the CCDC.
;
_cell_angle_alpha 89.627(2)
_cell_angle_beta 73.391(2)
_cell_angle_gamma 84.665(2)
_cell_formula_units_Z 10
_cell_length_a 14.7753(4)
_cell_length_b 17.2538(4)
_cell_length_c 21.4333(5)
_cell_measurement_reflns_used 41874
_cell_measurement_temperature 293(2)
_cell_measurement_theta_max 77.5090
_cell_measurement_theta_min 3.1320
_cell_volume 5212.2(2)
_computing_cell_refinement 'CrysAlisPro 1.171.43.128a (Rigaku OD, 2024)'
_computing_data_collection 'CrysAlisPro system (CCD 43.121a 64-bit (release 24-04-2024))'
_computing_data_reduction 'CrysAlisPro 1.171.43.128a (Rigaku OD, 2024)'
_computing_molecular_graphics 'Olex2 1.5-ac7-012 (Dolomanov et al., 2009)'
_computing_publication_material 'Olex2 1.5-ac7-012 (Dolomanov et al., 2009)'
_computing_structure_refinement 'SHELXL 2018/3 (Sheldrick, 2015)'
_computing_structure_solution 'SHELXT 2018/2 (Sheldrick, 2018)'
_diffrn_ambient_temperature 293(2)
_diffrn_detector 'Hybrid Pixel Array Detector'
_diffrn_detector_area_resol_mean 10.0000
_diffrn_detector_type HyPix
_diffrn_measured_fraction_theta_full 0.999
_diffrn_measured_fraction_theta_max 0.944
_diffrn_measurement_details
;
List of Runs (angles in degrees, time in seconds):

  # Type    Start    End  Width  t~exp~   \w     \q     \k     \f   Frames
#--------------------------------------------------------------------------
  1  \w    -68.00 -25.00   0.50    0.40    --  -97.00  57.00 -30.00   86
  2  \w   -104.00 -25.00   0.50    0.40    --  -97.00  77.00 150.00  158
  3  \w    -31.00  26.00   0.50    0.31    --  -47.91  19.00  60.00  114
  4  \w     27.00  67.00   0.50    0.31    --   47.91  77.00  60.00   80
  5  \w     97.00 175.00   0.50    0.40    --  104.77  37.00 120.00  156
  6  \w     35.00 120.00   0.50    0.31    --   47.91  57.00-120.00  170
  7  \w     35.00 106.00   0.50    0.40    --  104.77 -99.00-150.00  142
  8  \w     20.00  95.00   0.50    0.31    --   47.91-130.00-117.00  150
  9  \w     35.00 115.00   0.50    0.40    --  104.77-130.00-117.00  160
 10  \w     35.00 106.00   0.50    0.40    --  104.77 -99.00 -60.00  142
 11  \w     25.00 101.00   0.50    0.31    --   47.91-139.00  68.00  152
 12  \w     33.00 122.00   0.50    0.40    --  104.77-139.00  68.00  178
 13  \w     36.00 111.00   0.50    0.40    --  104.77-125.00 120.00  150
 14  \w     35.00 106.00   0.50    0.40    --  104.77 -99.00 120.00  142
 15  \w     36.00 108.00   0.50    0.40    --  104.77-107.00  95.77  144
 16  \w     35.00 106.00   0.50    0.40    --  104.77 -99.00 -90.00  142
 17  \w     33.00 100.00   0.50    0.40    --  104.77 -77.00-150.00  134
 18  \w     33.00  63.00   0.50    0.40    --  104.77 -57.00 -60.00   60
 19  \w     33.00  63.00   0.50    0.40    --  104.77 -57.00   0.00   60
 20  \w     33.00  63.00   0.50    0.40    --  104.77 -57.00 120.00   60
 21  \w     73.00 175.00   0.50    0.40    --  104.77 130.00 -45.00  204
 22  \w     67.00 174.00   0.50    0.40    --  104.77 139.00 128.00  214
 23  \w     67.00 174.00   0.50    0.40    --  104.77 139.00 128.00  214
 24  \w     67.00 120.00   0.50    0.31    --   47.91 139.00 128.00  106
 25  \w   -101.00 -30.00   0.50    0.31    --  -47.91 139.00 128.00  142
 26  \w   -121.00 -30.00   0.50    0.40    --  -97.00 139.00 128.00  182
 27  \w   -111.00 -28.00   0.50    0.40    --  -97.00 125.00   0.00  166
 28  \w   -115.00 -27.00   0.50    0.40    --  -97.00 130.00 -45.00  176
 29  \w    -95.00 -26.00   0.50    0.31    --  -47.91 130.00 -45.00  138
 30  \w   -167.00 -79.00   0.50    0.40    --  -97.00-130.00-117.00  176
 31  \w   -120.00 -27.00   0.50    0.31    --  -47.91 -77.00  30.00  186
 32  \w   -120.00 -27.00   0.50    0.31    --  -47.91 -77.00 -90.00  186
 33  \w   -169.00 -85.00   0.50    0.40    --  -97.00 -55.00 -94.12  168
 34  \w   -169.00 -76.00   0.50    0.40    --  -97.00 -77.00   0.00  186
 35  \w   -120.00 -73.00   0.50    0.31    --  -47.91-139.00  68.00   94
 36  \w   -169.00 -85.00   0.50    0.40    --  -97.00 -54.00 135.48  168
 37  \w   -169.00 -85.00   0.50    0.40    --  -97.00 -54.00 135.48  168
 38  \w   -169.00 -73.00   0.50    0.40    --  -97.00-139.00  68.00  192
 39  \w   -169.00 -89.00   0.50    0.40    --  -97.00 -37.00 -60.00  160
 40  \w   -169.00 -85.00   0.50    0.40    --  -97.00 -54.00-107.96  168
 41  \w   -170.00 -89.00   0.50    0.40    --  -97.00 -19.00-180.00  162
;
_diffrn_measurement_device 'four-circle diffractometer'
_diffrn_measurement_device_type 'ROD, Synergy Custom DW system, HyPix'
_diffrn_measurement_method '\w scans'
_diffrn_orient_matrix_type 'CrysAlisPro convention (1999,Acta A55,543-557)'
_diffrn_orient_matrix_UB_11 0.0984955000
_diffrn_orient_matrix_UB_12 -0.0163350000
_diffrn_orient_matrix_UB_13 0.0110505000
_diffrn_orient_matrix_UB_21 0.0459757000
_diffrn_orient_matrix_UB_22 -0.0072159000
_diffrn_orient_matrix_UB_23 -0.0741651000
_diffrn_orient_matrix_UB_31 0.0114729000
_diffrn_orient_matrix_UB_32 0.0879010000
_diffrn_orient_matrix_UB_33 -0.0024249000
_diffrn_radiation_monochromator mirror
_diffrn_radiation_probe x-ray
_diffrn_radiation_type 'Cu K\a'
_diffrn_radiation_wavelength 1.54184
_diffrn_reflns_av_R_equivalents 0.0831
_diffrn_reflns_av_unetI/netI 0.0628
_diffrn_reflns_Laue_measured_fraction_full 0.999
_diffrn_reflns_Laue_measured_fraction_max 0.944
_diffrn_reflns_limit_h_max 18
_diffrn_reflns_limit_h_min -18
_diffrn_reflns_limit_k_max 21
_diffrn_reflns_limit_k_min -16
_diffrn_reflns_limit_l_max 27
_diffrn_reflns_limit_l_min -26
_diffrn_reflns_number 111765
_diffrn_reflns_point_group_measured_fraction_full 0.999
_diffrn_reflns_point_group_measured_fraction_max 0.944
_diffrn_reflns_theta_full 67.684
_diffrn_reflns_theta_max 77.957
_diffrn_reflns_theta_min 2.152
_diffrn_source 'Rotating-anode X-ray tube'
_diffrn_source_type 'Rigaku (Cu) X-ray Source'
_exptl_absorpt_coefficient_mu 11.325
_exptl_absorpt_correction_T_max 1.00000
_exptl_absorpt_correction_T_min 0.66615
_exptl_absorpt_correction_type multi-scan
_exptl_absorpt_process_details
;
CrysAlisPro 1.171.43.128a (Rigaku Oxford Diffraction, 2024)
Empirical absorption correction using spherical harmonics,
implemented in SCALE3 ABSPACK scaling algorithm.
;
_exptl_crystal_colour 'metallic dark black'
_exptl_crystal_density_diffrn 1.829
_exptl_crystal_description block
_exptl_crystal_F_000 2832
_refine_diff_density_max 1.979
_refine_diff_density_min -2.122
_refine_diff_density_rms 0.157
_refine_ls_extinction_method none
_refine_ls_goodness_of_fit_ref 1.021
_refine_ls_hydrogen_treatment constr
_refine_ls_matrix_type full
_refine_ls_number_parameters 1497
_refine_ls_number_reflns 21035
_refine_ls_number_restraints 4
_refine_ls_restrained_S_all 1.021
_refine_ls_R_factor_all 0.0910
_refine_ls_R_factor_gt 0.0650
_refine_ls_shift/su_max 0.001
_refine_ls_shift/su_mean 0.000
_refine_ls_structure_factor_coef Fsqd
_refine_ls_weighting_details 'w=1/[\s^2^(Fo^2^)+(0.0890P)^2^+33.4171P] where P=(Fo^2^+2Fc^2^)/3'
_refine_ls_weighting_scheme calc
_refine_ls_wR_factor_gt 0.1688
_refine_ls_wR_factor_ref 0.1899
_reflns_Friedel_coverage 0.000
_reflns_number_gt 15334
_reflns_number_total 21035
_reflns_threshold_expression 'I > 2\s(I)'
_cod_data_source_file d5ce00680e2.cif
_cod_data_source_block dntt_sbf6_100k
_cod_depositor_comments 'Adding full bibliography for 1575411--1575428.cif.'
_cod_original_formula_sum 'C24.40 H14 Cl0.40 F4.80 S2 Sb0.80'
_cod_database_code 1575426
_shelx_shelxl_version_number 2018/3
_chemical_oxdiff_formula 'C H S Cl F Sb'
_shelx_space_group_comment
;
The symmetry employed for this shelxl refinement is uniquely defined
by the following loop, which should always be used as a source of
symmetry information in preference to the above space-group names.
They are only intended as comments.
;
_olex2_refinement_description
;
1. Fixed Uiso
 At 1.2 times of:
  All C(H) groups
2. Restrained distances
 Sb22-F28 \\sim Sb22-F28A
 with sigma of 0.02
 Sb22-F25 \\sim Sb22-F25A
 with sigma of 0.02
 Sb22-F26 \\sim Sb22-F26A
 with sigma of 0.02
 Sb22-F27 \\sim Sb22-F27A
 with sigma of 0.02
3. Others
 Sof(F28A)=Sof(F25A)=1-FVAR(1)
 Sof(F28)=Sof(F25)=FVAR(1)
 Sof(F27A)=Sof(F26A)=1-FVAR(2)
 Sof(F26)=Sof(F27)=FVAR(2)
4.a Aromatic/amide H refined with riding coordinates:
 C50(H50), C39(H39), C104(H104), C45(H45), C80(H80), C67(H67), C32(H32),
 C126(H126), C48(H48), C91(H91), C61(H61), C43(H43), C115(H115), C98(H98),
 C74(H74), C133(H133), C37(H37), C128(H128), C69(H69), C87(H87), C72(H72),
 C111(H111), C109(H109), C142(H142), C34(H34), C35(H35), C139(H139), C122(H122),
  C96(H96), C47(H47), C106(H106), C82(H82), C36(H36), C56(H56), C63(H63),
 C71(H71), C58(H58), C117(H117), C93(H93), C129(H129), C144(H144), C108(H108),
 C130(H130), C60(H60), C146(H146), C70(H70), C131(H131), C107(H107), C46(H46),
 C59(H59), C143(H143), C94(H94), C120(H120), C118(H118), C119(H119), C85(H85),
 C95(H95), C141(H141), C83(H83), C84(H84), C150(H150), C161(H161), C154(H154),
 C159(H159), C157(H157), C160(H160), C158(H158), C153(H153), C151(H151),
 C152(H152)
;
_olex2_submission_special_instructions 'No special instructions were received'
_oxdiff_exptl_absorpt_empirical_details
;
Empirical correction (ABSPACK) includes:
- Absorption correction using spherical harmonics
- Frame scaling
;
_oxdiff_exptl_absorpt_empirical_full_max 1.350
_oxdiff_exptl_absorpt_empirical_full_min 0.745

loop_
_space_group_symop_operation_xyz
'x, y, z'
'-x, -y, -z'

loop_
_atom_site_label
_atom_site_type_symbol
_atom_site_fract_x
_atom_site_fract_y
_atom_site_fract_z
_atom_site_U_iso_or_equiv
_atom_site_adp_type
_atom_site_occupancy
_atom_site_site_symmetry_order
_atom_site_calc_flag
_atom_site_refinement_flags_posn
_atom_site_refinement_flags_adp
_atom_site_refinement_flags_occupancy
_atom_site_disorder_assembly
_atom_site_disorder_group
Sb1 Sb 0.24588(3) 0.38284(3) 0.92408(2) 0.03033(12) Uani 1 1 d . . . . .
Sb8 Sb -0.27505(3) 0.13234(3) 0.57875(2) 0.03182(12) Uani 1 1 d . . . . .
Sb15 Sb -0.22100(3) 0.48124(3) 0.56784(2) 0.03783(13) Uani 1 1 d . . . . .
Sb22 Sb 0.19538(4) 0.04263(3) 0.93893(2) 0.04035(14) Uani 1 1 d D . . . .
S41 S 0.02082(11) 0.32352(8) 0.83777(8) 0.0239(3) Uani 1 1 d . . . . .
S65 S -0.00349(11) 0.57584(8) 0.66236(8) 0.0250(3) Uani 1 1 d . . . . .
S76 S -0.04255(11) 0.52443(8) 0.85843(8) 0.0248(3) Uani 1 1 d . . . . .
S89 S -0.07091(11) 0.12438(8) 0.86208(8) 0.0266(3) Uani 1 1 d . . . . .
S100 S -0.05171(11) 0.18009(8) 0.66870(8) 0.0253(3) Uani 1 1 d . . . . .
S113 S 0.01766(11) -0.01908(8) 0.64420(8) 0.0260(3) Uani 1 1 d . . . . .
S52 S 0.04560(11) 0.38109(8) 0.64410(8) 0.0239(3) Uani 1 1 d . . . . .
S137 S 0.08571(12) 0.77368(9) 0.63734(8) 0.0278(3) Uani 1 1 d . . . . .
S124 S -0.02611(12) -0.07056(8) 0.84055(8) 0.0272(3) Uani 1 1 d . . . . .
S148 S 0.04439(12) 0.72799(9) 0.83591(8) 0.0286(3) Uani 1 1 d . . . . .
Cl15 Cl 0.29124(15) 0.13612(13) 0.39618(12) 0.0534(5) Uani 1 1 d . . . . .
Cl16 Cl -0.32869(17) 0.2347(2) 1.09421(14) 0.0760(8) Uani 1 1 d . . . . .
F12 F -0.1882(3) 0.1420(2) 0.4959(2) 0.0361(9) Uani 1 1 d . . . . .
F10 F -0.3701(3) 0.1896(2) 0.5503(2) 0.0378(9) Uani 1 1 d . . . . .
F9 F -0.3613(3) 0.1205(3) 0.6613(2) 0.0497(12) Uani 1 1 d . . . . .
F19 F -0.3142(3) 0.4646(3) 0.6455(2) 0.0550(13) Uani 1 1 d . . . . .
F5 F 0.1577(3) 0.3878(3) 1.0069(2) 0.0508(12) Uani 1 1 d . . . . .
F14 F -0.3107(4) 0.0404(3) 0.5492(3) 0.0505(12) Uani 1 1 d . . . . .
F11 F -0.1794(3) 0.0717(3) 0.6049(2) 0.0481(11) Uani 1 1 d . . . . .
F17 F -0.1280(4) 0.5010(4) 0.4903(3) 0.0638(15) Uani 1 1 d . . . . .
F3 F 0.3362(3) 0.3270(3) 0.9572(3) 0.0580(13) Uani 1 1 d . . . . .
F2 F 0.3347(3) 0.3831(4) 0.8415(2) 0.0712(18) Uani 1 1 d . . . . .
F7 F 0.1558(4) 0.4406(4) 0.8918(3) 0.0623(15) Uani 1 1 d . . . . .
F13 F -0.2399(4) 0.2235(3) 0.6093(3) 0.0584(13) Uani 1 1 d . . . . .
F4 F 0.2898(4) 0.4753(3) 0.9446(3) 0.0600(14) Uani 1 1 d . . . . .
F16 F -0.1309(4) 0.4259(5) 0.6015(3) 0.081(2) Uani 1 1 d . . . . .
C38 C -0.2656(4) 0.3460(3) 0.8670(3) 0.0247(13) Uani 1 1 d . . . . .
C31 C -0.0964(4) 0.3593(3) 0.7663(3) 0.0234(12) Uani 1 1 d . . . . .
C55 C 0.1062(5) 0.5427(3) 0.7394(3) 0.0255(13) Uani 1 1 d . . . . .
C57 C 0.2775(4) 0.5325(3) 0.7090(3) 0.0260(13) Uani 1 1 d . . . . .
C103 C 0.1237(5) -0.0537(3) 0.7237(3) 0.0261(13) Uani 1 1 d . . . . .
C99 C 0.0688(5) 0.1453(3) 0.7384(3) 0.0258(13) Uani 1 1 d . . . . .
C42 C 0.1612(4) 0.3437(3) 0.7170(3) 0.0233(13) Uani 1 1 d . . . . .
C75 C -0.1521(5) 0.5572(3) 0.7806(3) 0.0251(13) Uani 1 1 d . . . . .
F6 F 0.2023(5) 0.2913(4) 0.8999(4) 0.0827(19) Uani 1 1 d . . . . .
C140 C -0.2367(5) 0.7673(3) 0.7865(3) 0.0267(13) Uani 1 1 d . . . . .
C30 C -0.0020(5) 0.3625(3) 0.7253(3) 0.0230(12) Uani 1 1 d . . . . .
F21 F -0.3112(4) 0.5344(5) 0.5338(3) 0.098(3) Uani 1 1 d . . . . .
F26 F 0.2911(4) 0.0573(6) 0.8609(4) 0.064(3) Uani 0.784(17) 1 d D . P A 1
C138 C -0.0646(5) 0.7582(3) 0.7575(3) 0.0259(13) Uani 1 1 d . . . . .
C50 C 0.2441(4) 0.3727(3) 0.6043(3) 0.0244(13) Uani 1 1 d . . . . .
H50 H 0.243058 0.388114 0.562820 0.029 Uiso 1 1 calc R U . . .
C73 C -0.3232(5) 0.5663(3) 0.8105(3) 0.0275(14) Uani 1 1 d . . . . .
C92 C 0.2347(5) 0.1581(3) 0.6369(4) 0.0285(14) Uani 1 1 d . . . . .
C79 C -0.1894(5) 0.1597(3) 0.7916(3) 0.0258(13) Uani 1 1 d . . . . .
C51 C 0.1617(4) 0.3654(3) 0.6519(3) 0.0240(13) Uani 1 1 d . . . . .
C49 C 0.3322(5) 0.3562(3) 0.6190(3) 0.0252(13) Uani 1 1 d . . . . .
C39 C -0.1767(5) 0.3313(3) 0.8797(3) 0.0250(13) Uani 1 1 d . . . . .
H39 H -0.173660 0.317268 0.921073 0.030 Uiso 1 1 calc R U . . .
C44 C 0.3336(5) 0.3332(3) 0.6827(3) 0.0259(13) Uani 1 1 d . . . . .
C104 C 0.2064(5) -0.0682(3) 0.7422(3) 0.0276(14) Uani 1 1 d . . . . .
H104 H 0.203040 -0.079868 0.785171 0.033 Uiso 1 1 calc R U . . .
C45 C 0.4224(4) 0.3164(4) 0.6961(4) 0.0275(14) Uani 1 1 d . . . . .
H45 H 0.423737 0.300975 0.737478 0.033 Uiso 1 1 calc R U . . .
C123 C -0.1342(5) -0.0369(3) 0.7618(3) 0.0275(14) Uani 1 1 d . . . . .
C53 C -0.0555(5) 0.5581(3) 0.7426(3) 0.0272(14) Uani 1 1 d . . . . .
C80 C -0.2770(4) 0.1748(3) 0.7781(3) 0.0260(13) Uani 1 1 d . . . . .
H80 H -0.278511 0.187923 0.736218 0.031 Uiso 1 1 calc R U . . .
C29 C 0.0667(4) 0.3427(3) 0.7575(3) 0.0244(13) Uani 1 1 d . . . . .
C67 C -0.2404(5) 0.5344(3) 0.8938(3) 0.0257(13) Uani 1 1 d . . . . .
H67 H -0.241609 0.522262 0.936362 0.031 Uiso 1 1 calc R U . . .
C134 C 0.1928(5) 0.7434(3) 0.7166(3) 0.0274(14) Uani 1 1 d . . . . .
C77 C -0.0258(5) 0.1424(3) 0.7805(3) 0.0243(13) Uani 1 1 d . . . . .
C78 C -0.0955(5) 0.1608(3) 0.7496(3) 0.0261(13) Uani 1 1 d . . . . .
C32 C -0.1835(4) 0.3729(3) 0.7529(3) 0.0243(13) Uani 1 1 d . . . . .
H32 H -0.185303 0.385883 0.711100 0.029 Uiso 1 1 calc R U . . .
C88 C -0.1879(5) 0.1407(3) 0.8563(3) 0.0275(14) Uani 1 1 d . . . . .
C64 C 0.1101(5) 0.5631(3) 0.6745(3) 0.0249(13) Uani 1 1 d . . . . .
C126 C 0.2839(5) 0.7614(3) 0.6044(3) 0.0264(13) Uani 1 1 d . . . . .
H126 H 0.285986 0.772678 0.561519 0.032 Uiso 1 1 calc R U . . .
C105 C 0.2957(5) -0.0652(4) 0.6956(4) 0.0296(14) Uani 1 1 d . . . . .
C48 C 0.4199(5) 0.3628(4) 0.5716(3) 0.0288(14) Uani 1 1 d . . . . .
H48 H 0.420531 0.378772 0.529942 0.035 Uiso 1 1 calc R U . . .
C97 C 0.2403(5) 0.1377(3) 0.7009(4) 0.0281(14) Uani 1 1 d . . . . .
C91 C 0.1455(5) 0.1733(3) 0.6247(3) 0.0269(13) Uani 1 1 d . . . . .
H91 H 0.141544 0.187773 0.583615 0.032 Uiso 1 1 calc R U . . .
C61 C 0.3681(5) 0.5590(4) 0.5974(4) 0.0309(15) Uani 1 1 d . . . . .
H61 H 0.369935 0.574040 0.555292 0.037 Uiso 1 1 calc R U . . .
C101 C -0.0372(5) -0.0353(3) 0.7241(3) 0.0268(13) Uani 1 1 d . . . . .
C33 C -0.2688(5) 0.3668(3) 0.8028(3) 0.0249(13) Uani 1 1 d . . . . .
C43 C 0.2478(5) 0.3279(3) 0.7312(3) 0.0251(13) Uani 1 1 d . . . . .
H43 H 0.248337 0.313864 0.773099 0.030 Uiso 1 1 calc R U . . .
C81 C -0.3619(5) 0.1703(3) 0.8276(4) 0.0278(14) Uani 1 1 d . . . . .
C115 C -0.2235(5) -0.0626(3) 0.8731(3) 0.0265(13) Uani 1 1 d . . . . .
H115 H -0.224839 -0.077523 0.915137 0.032 Uiso 1 1 calc R U . . .
C98 C 0.1560(5) 0.1316(3) 0.7513(3) 0.0248(13) Uani 1 1 d . . . . .
H98 H 0.158606 0.118556 0.792967 0.030 Uiso 1 1 calc R U . . .
C40 C -0.0952(5) 0.3380(3) 0.8304(3) 0.0253(13) Uani 1 1 d . . . . .
C90 C 0.0653(5) 0.1662(3) 0.6748(3) 0.0268(13) Uani 1 1 d . . . . .
C74 C -0.2357(5) 0.5700(3) 0.7631(3) 0.0243(13) Uani 1 1 d . . . . .
H74 H -0.233756 0.581004 0.720187 0.029 Uiso 1 1 calc R U . . .
C121 C -0.3054(5) -0.0261(3) 0.7902(4) 0.0305(15) Uani 1 1 d . . . . .
C54 C 0.0093(5) 0.5398(3) 0.7778(3) 0.0238(13) Uani 1 1 d . . . . .
C133 C 0.2762(5) 0.7292(3) 0.7352(3) 0.0266(13) Uani 1 1 d . . . . .
H133 H 0.272803 0.719039 0.778453 0.032 Uiso 1 1 calc R U . . .
C62 C 0.2801(4) 0.5546(3) 0.6449(3) 0.0271(14) Uani 1 1 d . . . . .
C37 C -0.3510(5) 0.3408(3) 0.9167(3) 0.0275(14) Uani 1 1 d . . . . .
H37 H -0.349412 0.327645 0.958503 0.033 Uiso 1 1 calc R U . . .
C128 C 0.4582(5) 0.7464(4) 0.5751(4) 0.0307(14) Uani 1 1 d . . . . .
H128 H 0.461079 0.757435 0.532048 0.037 Uiso 1 1 calc R U . . .
F18 F -0.1985(7) 0.5723(4) 0.6049(3) 0.098(3) Uani 1 1 d . . . . .
C145 C -0.2389(5) 0.7485(3) 0.8521(4) 0.0296(14) Uani 1 1 d . . . . .
C132 C 0.3658(5) 0.7304(3) 0.6883(3) 0.0283(14) Uani 1 1 d . . . . .
C114 C -0.1394(5) -0.0561(3) 0.8271(3) 0.0263(13) Uani 1 1 d . . . . .
C68 C -0.3269(5) 0.5493(3) 0.8752(3) 0.0257(13) Uani 1 1 d . . . . .
C136 C 0.0329(5) 0.7588(3) 0.7192(3) 0.0279(14) Uani 1 1 d . . . . .
C112 C 0.1309(5) -0.0347(3) 0.6576(3) 0.0269(13) Uani 1 1 d . . . . .
C69 C -0.4154(5) 0.5482(3) 0.9236(4) 0.0288(14) Uani 1 1 d . . . . .
H69 H -0.418012 0.537692 0.966655 0.035 Uiso 1 1 calc R U . . .
C87 C -0.2694(5) 0.1348(3) 0.9052(3) 0.0285(14) Uani 1 1 d . . . . .
H87 H -0.267065 0.120235 0.946589 0.034 Uiso 1 1 calc R U . . .
C72 C -0.4108(5) 0.5806(4) 0.7943(3) 0.0276(14) Uani 1 1 d . . . . .
H72 H -0.409945 0.591311 0.751616 0.033 Uiso 1 1 calc R U . . .
C111 C 0.2158(5) -0.0302(3) 0.6117(3) 0.0279(14) Uani 1 1 d . . . . .
H111 H 0.218210 -0.016695 0.569165 0.033 Uiso 1 1 calc R U . . .
C135 C 0.0961(5) 0.7433(3) 0.7541(3) 0.0267(13) Uani 1 1 d . . . . .
C109 C 0.3910(5) -0.0449(4) 0.5838(4) 0.0316(15) Uani 1 1 d . . . . .
H109 H 0.394941 -0.032617 0.540858 0.038 Uiso 1 1 calc R U . . .
C142 C -0.4088(5) 0.7774(4) 0.8184(4) 0.0344(16) Uani 1 1 d . . . . .
H142 H -0.465640 0.787399 0.808020 0.041 Uiso 1 1 calc R U . . .
C102 C 0.0270(5) -0.0541(3) 0.7608(3) 0.0255(13) Uani 1 1 d . . . . .
C127 C 0.3693(5) 0.7465(3) 0.6225(3) 0.0269(13) Uani 1 1 d . . . . .
C34 C -0.3585(4) 0.3810(3) 0.7909(3) 0.0256(13) Uani 1 1 d . . . . .
H34 H -0.361641 0.394204 0.749341 0.031 Uiso 1 1 calc R U . . .
C86 C -0.3582(5) 0.1515(3) 0.8919(4) 0.0306(15) Uani 1 1 d . . . . .
C35 C -0.4406(5) 0.3752(3) 0.8400(4) 0.0309(15) Uani 1 1 d . . . . .
H35 H -0.498920 0.384616 0.831585 0.037 Uiso 1 1 calc R U . . .
C139 C -0.1482(5) 0.7707(3) 0.7394(4) 0.0294(14) Uani 1 1 d . . . . .
H139 H -0.145646 0.781337 0.696383 0.035 Uiso 1 1 calc R U . . .
C122 C -0.2183(5) -0.0217(3) 0.7443(4) 0.0286(14) Uani 1 1 d . . . . .
H122 H -0.215737 -0.008581 0.701706 0.034 Uiso 1 1 calc R U . . .
C96 C 0.3319(5) 0.1226(4) 0.7111(4) 0.0324(15) Uani 1 1 d . . . . .
H96 H 0.336737 0.108826 0.752083 0.039 Uiso 1 1 calc R U . . .
C47 C 0.5040(5) 0.3460(4) 0.5862(4) 0.0310(15) Uani 1 1 d . . . . .
H47 H 0.560861 0.349944 0.554004 0.037 Uiso 1 1 calc R U . . .
C110 C 0.3010(5) -0.0466(3) 0.6303(4) 0.0297(15) Uani 1 1 d . . . . .
C106 C 0.3813(5) -0.0811(4) 0.7132(4) 0.0328(15) Uani 1 1 d . . . . .
H106 H 0.378743 -0.093340 0.755911 0.039 Uiso 1 1 calc R U . . .
C82 C -0.4511(5) 0.1859(4) 0.8158(4) 0.0327(15) Uani 1 1 d . . . . .
H82 H -0.453769 0.198613 0.774060 0.039 Uiso 1 1 calc R U . . .
C66 C -0.1564(5) 0.5389(3) 0.8462(3) 0.0254(13) Uani 1 1 d . . . . .
C36 C -0.4370(5) 0.3552(4) 0.9034(4) 0.0323(15) Uani 1 1 d . . . . .
H36 H -0.493081 0.351640 0.936418 0.039 Uiso 1 1 calc R U . . .
C56 C 0.1902(5) 0.5276(3) 0.7567(4) 0.0292(14) Uani 1 1 d . . . . .
H56 H 0.188517 0.514369 0.799122 0.035 Uiso 1 1 calc R U . . .
C63 C 0.1933(5) 0.5703(3) 0.6280(3) 0.0273(13) Uani 1 1 d . . . . .
H63 H 0.193878 0.585027 0.586080 0.033 Uiso 1 1 calc R U . . .
C71 C -0.4959(5) 0.5786(4) 0.8413(4) 0.0309(15) Uani 1 1 d . . . . .
H71 H -0.552392 0.587623 0.830319 0.037 Uiso 1 1 calc R U . . .
C58 C 0.3661(5) 0.5154(4) 0.7237(4) 0.0327(15) Uani 1 1 d . . . . .
H58 H 0.365723 0.501138 0.765670 0.039 Uiso 1 1 calc R U . . .
C117 C -0.3982(5) -0.0487(4) 0.9025(4) 0.0353(16) Uani 1 1 d . . . . .
H117 H -0.400811 -0.061824 0.945094 0.042 Uiso 1 1 calc R U . . .
C116 C -0.3097(5) -0.0463(4) 0.8557(4) 0.0315(15) Uani 1 1 d . . . . .
C93 C 0.3206(5) 0.1628(4) 0.5861(4) 0.0312(15) Uani 1 1 d . . . . .
H93 H 0.318435 0.175567 0.544247 0.037 Uiso 1 1 calc R U . . .
C129 C 0.5410(5) 0.7299(4) 0.5926(4) 0.0324(15) Uani 1 1 d . . . . .
H129 H 0.599465 0.729047 0.561132 0.039 Uiso 1 1 calc R U . . .
C125 C 0.1998(5) 0.7590(3) 0.6503(3) 0.0296(14) Uani 1 1 d . . . . .
C144 C -0.3273(5) 0.7439(4) 0.8991(4) 0.0331(15) Uani 1 1 d . . . . .
H144 H -0.329306 0.731091 0.941687 0.040 Uiso 1 1 calc R U . . .
C108 C 0.4727(5) -0.0615(4) 0.6023(4) 0.0346(16) Uani 1 1 d . . . . .
H108 H 0.531623 -0.061345 0.571552 0.042 Uiso 1 1 calc R U . . .
C130 C 0.5370(5) 0.7142(4) 0.6580(4) 0.0333(15) Uani 1 1 d . . . . .
H130 H 0.593014 0.703003 0.669268 0.040 Uiso 1 1 calc R U . . .
C60 C 0.4514(5) 0.5409(4) 0.6137(4) 0.0332(16) Uani 1 1 d . . . . .
H60 H 0.509274 0.542876 0.582044 0.040 Uiso 1 1 calc R U . . .
C146 C -0.1535(5) 0.7355(3) 0.8695(3) 0.0287(14) Uani 1 1 d . . . . .
H146 H -0.154837 0.723529 0.912112 0.034 Uiso 1 1 calc R U . . .
C70 C -0.4979(5) 0.5632(4) 0.9052(4) 0.0328(15) Uani 1 1 d . . . . .
H70 H -0.556202 0.562909 0.936658 0.039 Uiso 1 1 calc R U . . .
C131 C 0.4521(5) 0.7154(4) 0.7048(4) 0.0313(15) Uani 1 1 d . . . . .
H131 H 0.450674 0.706290 0.747852 0.038 Uiso 1 1 calc R U . . .
C107 C 0.4673(5) -0.0786(4) 0.6678(4) 0.0349(16) Uani 1 1 d . . . . .
H107 H 0.522687 -0.088160 0.680079 0.042 Uiso 1 1 calc R U . . .
C46 C 0.5060(5) 0.3230(4) 0.6483(4) 0.0326(15) Uani 1 1 d . . . . .
H46 H 0.563704 0.312134 0.657401 0.039 Uiso 1 1 calc R U . . .
C59 C 0.4501(5) 0.5195(4) 0.6777(4) 0.0349(16) Uani 1 1 d . . . . .
H59 H 0.506752 0.508217 0.688145 0.042 Uiso 1 1 calc R U . . .
F20 F -0.2427(6) 0.3872(4) 0.5322(3) 0.100(3) Uani 1 1 d . . . . .
C143 C -0.4107(5) 0.7583(4) 0.8824(4) 0.0336(16) Uani 1 1 d . . . . .
H143 H -0.468552 0.755244 0.913760 0.040 Uiso 1 1 calc R U . . .
C94 C 0.4068(5) 0.1486(4) 0.5987(4) 0.0371(17) Uani 1 1 d . . . . .
H94 H 0.462329 0.152502 0.565323 0.045 Uiso 1 1 calc R U . . .
C120 C -0.3923(5) -0.0100(4) 0.7748(4) 0.0350(16) Uani 1 1 d . . . . .
H120 H -0.391602 0.002193 0.732295 0.042 Uiso 1 1 calc R U . . .
C118 C -0.4811(5) -0.0318(4) 0.8856(4) 0.0369(17) Uani 1 1 d . . . . .
H118 H -0.539386 -0.033480 0.916817 0.044 Uiso 1 1 calc R U . . .
C119 C -0.4777(5) -0.0123(4) 0.8217(4) 0.0362(17) Uani 1 1 d . . . . .
H119 H -0.533917 -0.000708 0.810841 0.043 Uiso 1 1 calc R U . . .
C147 C -0.0694(5) 0.7407(4) 0.8236(4) 0.0300(14) Uani 1 1 d . . . . .
F24 F 0.2867(6) -0.0111(7) 0.9714(4) 0.145(5) Uani 1 1 d . . . . .
C85 C -0.4439(5) 0.1483(4) 0.9417(4) 0.0364(16) Uani 1 1 d . . . . .
H85 H -0.442859 0.135225 0.983648 0.044 Uiso 1 1 calc R U . . .
C95 C 0.4124(5) 0.1284(4) 0.6609(4) 0.0377(17) Uani 1 1 d . . . . .
H95 H 0.471477 0.118721 0.668245 0.045 Uiso 1 1 calc R U . . .
C141 C -0.3250(5) 0.7816(4) 0.7709(4) 0.0319(15) Uani 1 1 d . . . . .
H141 H -0.325192 0.793679 0.728596 0.038 Uiso 1 1 calc R U . . .
C83 C -0.5339(5) 0.1825(4) 0.8650(4) 0.0370(17) Uani 1 1 d . . . . .
H83 H -0.592118 0.192117 0.856453 0.044 Uiso 1 1 calc R U . . .
F23 F 0.1069(5) 0.0990(7) 0.9051(3) 0.144(5) Uani 1 1 d . . . . .
C149 C 0.1777(5) 0.1755(5) 0.4401(3) 0.0366(16) Uani 1 1 d . . . . .
C84 C -0.5304(5) 0.1647(4) 0.9280(4) 0.0390(18) Uani 1 1 d . . . . .
H84 H -0.586658 0.163706 0.961298 0.047 Uiso 1 1 calc R U . . .
C150 C 0.1601(6) 0.2543(5) 0.4474(4) 0.0449(19) Uani 1 1 d . . . . .
H150 H 0.207577 0.286720 0.430143 0.054 Uiso 1 1 calc R U . . .
C156 C -0.2156(6) 0.2684(5) 1.0604(4) 0.0430(18) Uani 1 1 d . . . . .
C161 C -0.1429(6) 0.2156(5) 1.0317(4) 0.0431(18) Uani 1 1 d . . . . .
H161 H -0.150414 0.162780 1.030040 0.052 Uiso 1 1 calc R U . . .
C154 C 0.1095(6) 0.1245(5) 0.4645(4) 0.0428(18) Uani 1 1 d . . . . .
H154 H 0.122782 0.070833 0.458383 0.051 Uiso 1 1 calc R U . . .
C159 C -0.0478(6) 0.3258(6) 1.0074(4) 0.048(2) Uani 1 1 d . . . . .
H159 H 0.009935 0.346155 0.989410 0.058 Uiso 1 1 calc R U . . .
C157 C -0.2101(7) 0.3455(5) 1.0639(5) 0.055(2) Uani 1 1 d . . . . .
H157 H -0.262965 0.379099 1.084627 0.066 Uiso 1 1 calc R U . . .
C160 C -0.0536(7) 0.2454(7) 1.0042(4) 0.059(3) Uani 1 1 d . . . . .
H160 H -0.000005 0.211973 0.984362 0.071 Uiso 1 1 calc R U . . .
C158 C -0.1243(7) 0.3728(6) 1.0360(5) 0.056(2) Uani 1 1 d . . . . .
H158 H -0.119421 0.426081 1.037086 0.067 Uiso 1 1 calc R U . . .
C153 C 0.0212(6) 0.1579(5) 0.4983(4) 0.049(2) Uani 1 1 d . . . . .
H153 H -0.026375 0.125573 0.515803 0.058 Uiso 1 1 calc R U . . .
C151 C 0.0689(7) 0.2848(6) 0.4815(4) 0.053(2) Uani 1 1 d . . . . .
H151 H 0.055029 0.338430 0.486702 0.064 Uiso 1 1 calc R U . . .
F28 F 0.1659(13) -0.0429(6) 0.8968(5) 0.094(5) Uani 0.70(2) 1 d D . P A 1
C152 C -0.0001(6) 0.2372(6) 0.5074(4) 0.053(2) Uani 1 1 d . . . . .
H152 H -0.060567 0.257832 0.530867 0.063 Uiso 1 1 calc R U . . .
F25 F 0.2264(12) 0.1305(6) 0.9756(5) 0.085(4) Uani 0.70(2) 1 d D . P A 1
F27 F 0.0999(8) 0.0235(10) 1.0139(4) 0.114(5) Uani 0.784(17) 1 d D . P A 1
F28A F 0.247(3) -0.044(2) 0.8846(15) 0.15(2) Uani 0.30(2) 1 d D . P A 2
F25A F 0.148(2) 0.1182(13) 1.0060(12) 0.093(12) Uani 0.30(2) 1 d D . P A 2
F27A F 0.152(3) -0.0334(14) 1.0020(12) 0.069(10) Uani 0.216(17) 1 d D . P A 2
F26A F 0.247(3) 0.123(2) 0.8853(15) 0.103(16) Uani 0.216(17) 1 d D . P A 2

loop_
_atom_site_aniso_label
_atom_site_aniso_U_11
_atom_site_aniso_U_22
_atom_site_aniso_U_33
_atom_site_aniso_U_23
_atom_site_aniso_U_13
_atom_site_aniso_U_12
Sb1 0.0272(2) 0.0389(2) 0.0250(2) -0.00157(18) -0.00832(18) -0.00140(18)
Sb8 0.0271(2) 0.0428(3) 0.0265(2) 0.00226(18) -0.00954(18) -0.00269(18)
Sb15 0.0355(3) 0.0518(3) 0.0273(3) 0.0054(2) -0.0110(2) -0.0041(2)
Sb22 0.0388(3) 0.0511(3) 0.0322(3) 0.0036(2) -0.0116(2) -0.0053(2)
S41 0.0267(7) 0.0209(7) 0.0238(8) -0.0009(5) -0.0073(6) 0.0004(5)
S65 0.0295(8) 0.0211(7) 0.0246(8) -0.0009(6) -0.0086(6) -0.0003(6)
S76 0.0294(8) 0.0208(7) 0.0244(8) -0.0015(6) -0.0089(6) 0.0003(6)
S89 0.0325(8) 0.0204(7) 0.0265(8) -0.0021(6) -0.0089(7) 0.0014(6)
S100 0.0273(8) 0.0216(7) 0.0274(8) -0.0021(6) -0.0089(6) 0.0002(6)
S113 0.0289(8) 0.0224(7) 0.0270(8) -0.0009(6) -0.0089(6) -0.0010(6)
S52 0.0277(7) 0.0195(7) 0.0241(8) -0.0016(5) -0.0074(6) 0.0001(5)
S137 0.0332(8) 0.0219(7) 0.0294(8) -0.0006(6) -0.0114(7) 0.0003(6)
S124 0.0348(8) 0.0192(7) 0.0268(8) -0.0020(6) -0.0089(7) 0.0010(6)
S148 0.0363(9) 0.0233(7) 0.0270(8) 0.0000(6) -0.0111(7) -0.0002(6)
Cl15 0.0414(10) 0.0533(11) 0.0578(13) 0.0042(10) -0.0038(9) 0.0018(9)
Cl16 0.0422(12) 0.119(2) 0.0640(16) 0.0005(15) -0.0077(11) -0.0185(13)
F12 0.029(2) 0.046(2) 0.032(2) 0.0005(18) -0.0083(17) 0.0014(17)
F10 0.030(2) 0.046(2) 0.036(2) 0.0013(18) -0.0109(18) 0.0038(17)
F9 0.031(2) 0.090(4) 0.029(2) 0.008(2) -0.0088(19) -0.011(2)
F19 0.036(2) 0.079(3) 0.043(3) 0.017(2) -0.006(2) 0.008(2)
F5 0.035(2) 0.081(3) 0.035(3) -0.012(2) -0.009(2) -0.004(2)
F14 0.063(3) 0.038(2) 0.057(3) 0.006(2) -0.025(3) -0.013(2)
F11 0.035(2) 0.066(3) 0.048(3) 0.020(2) -0.020(2) -0.008(2)
F17 0.049(3) 0.103(4) 0.040(3) 0.010(3) -0.009(2) -0.023(3)
F3 0.043(3) 0.076(3) 0.057(3) 0.014(3) -0.021(2) 0.003(2)
F2 0.034(3) 0.142(6) 0.035(3) -0.015(3) -0.005(2) -0.011(3)
F7 0.041(3) 0.099(4) 0.051(3) 0.029(3) -0.019(2) -0.008(3)
F13 0.050(3) 0.073(3) 0.054(3) -0.010(3) -0.015(2) -0.011(3)
F4 0.059(3) 0.045(3) 0.079(4) 0.000(3) -0.020(3) -0.017(2)
F16 0.038(3) 0.139(6) 0.064(4) 0.038(4) -0.016(3) -0.001(3)
C38 0.028(3) 0.010(2) 0.036(4) -0.002(2) -0.009(3) -0.002(2)
C31 0.025(3) 0.017(3) 0.027(3) -0.001(2) -0.005(3) -0.001(2)
C55 0.030(3) 0.013(3) 0.034(4) -0.006(2) -0.010(3) -0.001(2)
C57 0.024(3) 0.014(3) 0.039(4) -0.004(2) -0.009(3) 0.000(2)
C103 0.031(3) 0.012(3) 0.035(4) -0.004(2) -0.010(3) -0.002(2)
C99 0.027(3) 0.014(3) 0.035(4) -0.001(2) -0.007(3) 0.000(2)
C42 0.026(3) 0.013(3) 0.030(3) -0.003(2) -0.008(3) 0.000(2)
C75 0.027(3) 0.012(3) 0.034(4) -0.002(2) -0.006(3) 0.000(2)
F6 0.076(4) 0.075(4) 0.101(5) -0.021(4) -0.030(4) -0.013(3)
C140 0.032(3) 0.016(3) 0.030(4) -0.004(2) -0.004(3) -0.001(2)
C30 0.033(3) 0.015(3) 0.025(3) -0.003(2) -0.014(3) 0.000(2)
F21 0.060(4) 0.159(7) 0.064(4) 0.061(4) -0.014(3) 0.018(4)
F26 0.026(3) 0.106(7) 0.053(5) 0.028(4) -0.003(3) -0.001(3)
C138 0.034(3) 0.011(3) 0.032(4) -0.002(2) -0.007(3) -0.001(2)
C50 0.028(3) 0.017(3) 0.028(3) -0.002(2) -0.009(3) -0.001(2)
C73 0.029(3) 0.015(3) 0.036(4) -0.002(2) -0.006(3) -0.002(2)
C92 0.024(3) 0.017(3) 0.043(4) -0.003(3) -0.008(3) -0.002(2)
C79 0.030(3) 0.015(3) 0.030(3) -0.003(2) -0.004(3) -0.002(2)
C51 0.028(3) 0.018(3) 0.027(3) -0.002(2) -0.011(3) -0.002(2)
C49 0.029(3) 0.015(3) 0.030(3) -0.007(2) -0.007(3) 0.000(2)
C39 0.030(3) 0.020(3) 0.023(3) 0.000(2) -0.006(3) 0.000(2)
C44 0.028(3) 0.018(3) 0.031(4) -0.005(2) -0.008(3) -0.001(2)
C104 0.035(4) 0.021(3) 0.029(3) -0.005(2) -0.011(3) 0.001(2)
C45 0.026(3) 0.021(3) 0.036(4) -0.003(3) -0.011(3) 0.001(2)
C123 0.032(3) 0.016(3) 0.033(4) -0.005(2) -0.007(3) 0.000(2)
C53 0.036(4) 0.012(3) 0.034(4) -0.005(2) -0.012(3) 0.003(2)
C80 0.027(3) 0.018(3) 0.033(4) -0.004(2) -0.008(3) -0.003(2)
C29 0.026(3) 0.013(3) 0.034(4) -0.003(2) -0.010(3) 0.001(2)
C67 0.031(3) 0.017(3) 0.028(3) -0.002(2) -0.008(3) 0.000(2)
C134 0.033(3) 0.013(3) 0.033(4) -0.002(2) -0.004(3) 0.000(2)
C77 0.033(3) 0.015(3) 0.027(3) -0.003(2) -0.013(3) -0.002(2)
C78 0.031(3) 0.016(3) 0.031(4) -0.005(2) -0.008(3) -0.004(2)
C32 0.027(3) 0.018(3) 0.028(3) -0.001(2) -0.010(3) -0.002(2)
C88 0.035(4) 0.016(3) 0.033(4) 0.000(2) -0.011(3) -0.005(2)
C64 0.027(3) 0.016(3) 0.031(3) -0.001(2) -0.008(3) -0.001(2)
C126 0.030(3) 0.018(3) 0.030(4) -0.003(2) -0.008(3) 0.002(2)
C105 0.032(3) 0.020(3) 0.038(4) -0.002(3) -0.012(3) -0.003(3)
C48 0.033(3) 0.021(3) 0.029(4) -0.004(3) -0.004(3) -0.003(3)
C97 0.025(3) 0.017(3) 0.041(4) -0.004(3) -0.009(3) 0.000(2)
C91 0.035(4) 0.018(3) 0.028(3) -0.004(2) -0.009(3) -0.006(2)
C61 0.029(3) 0.021(3) 0.039(4) -0.007(3) -0.003(3) -0.003(3)
C101 0.038(4) 0.016(3) 0.027(3) -0.003(2) -0.011(3) -0.002(2)
C33 0.029(3) 0.016(3) 0.030(3) 0.000(2) -0.009(3) 0.000(2)
C43 0.038(4) 0.012(3) 0.028(3) 0.002(2) -0.013(3) -0.004(2)
C81 0.027(3) 0.017(3) 0.038(4) -0.004(3) -0.007(3) 0.001(2)
C115 0.032(3) 0.019(3) 0.026(3) -0.002(2) -0.007(3) 0.000(2)
C98 0.035(3) 0.013(3) 0.031(3) -0.001(2) -0.017(3) 0.001(2)
C40 0.027(3) 0.017(3) 0.032(4) 0.002(2) -0.010(3) -0.001(2)
C90 0.029(3) 0.021(3) 0.033(4) -0.002(3) -0.012(3) -0.002(2)
C74 0.033(3) 0.015(3) 0.025(3) -0.004(2) -0.010(3) 0.000(2)
C121 0.033(4) 0.016(3) 0.040(4) -0.004(3) -0.007(3) 0.002(2)
C54 0.029(3) 0.017(3) 0.025(3) -0.005(2) -0.008(3) -0.001(2)
C133 0.038(4) 0.019(3) 0.024(3) 0.001(2) -0.012(3) 0.000(3)
C62 0.024(3) 0.013(3) 0.040(4) -0.003(2) -0.004(3) 0.000(2)
C37 0.031(3) 0.019(3) 0.029(4) -0.001(2) -0.004(3) 0.001(2)
C128 0.032(4) 0.021(3) 0.037(4) -0.001(3) -0.008(3) 0.002(3)
F18 0.189(8) 0.060(4) 0.043(3) -0.001(3) -0.017(4) -0.050(4)
C145 0.032(3) 0.013(3) 0.042(4) -0.004(3) -0.008(3) 0.000(2)
C132 0.037(4) 0.017(3) 0.032(4) -0.002(2) -0.011(3) -0.003(2)
C114 0.031(3) 0.015(3) 0.033(4) -0.005(2) -0.010(3) 0.002(2)
C68 0.032(3) 0.010(2) 0.034(4) -0.004(2) -0.007(3) -0.002(2)
C136 0.039(4) 0.018(3) 0.027(3) -0.008(2) -0.011(3) 0.003(3)
C112 0.030(3) 0.016(3) 0.034(4) -0.003(2) -0.010(3) 0.000(2)
C69 0.030(3) 0.018(3) 0.037(4) -0.002(3) -0.010(3) -0.001(2)
C87 0.038(4) 0.018(3) 0.027(3) -0.002(2) -0.006(3) 0.002(3)
C72 0.031(3) 0.022(3) 0.032(4) 0.000(3) -0.013(3) 0.000(2)
C111 0.033(3) 0.020(3) 0.030(4) 0.000(2) -0.008(3) -0.003(2)
C135 0.037(4) 0.016(3) 0.028(3) -0.001(2) -0.011(3) -0.001(2)
C109 0.033(4) 0.025(3) 0.034(4) -0.007(3) -0.006(3) -0.001(3)
C142 0.036(4) 0.019(3) 0.051(5) -0.006(3) -0.018(3) -0.001(3)
C102 0.032(3) 0.015(3) 0.032(4) -0.005(2) -0.013(3) 0.003(2)
C127 0.035(4) 0.014(3) 0.032(4) -0.002(2) -0.010(3) 0.001(2)
C34 0.025(3) 0.016(3) 0.036(4) -0.003(2) -0.010(3) 0.003(2)
C86 0.035(4) 0.012(3) 0.041(4) -0.005(3) -0.005(3) -0.004(2)
C35 0.028(3) 0.018(3) 0.047(4) -0.002(3) -0.012(3) -0.001(2)
C139 0.037(4) 0.018(3) 0.033(4) 0.000(3) -0.010(3) -0.003(3)
C122 0.038(4) 0.014(3) 0.036(4) -0.003(2) -0.013(3) -0.002(2)
C96 0.033(4) 0.018(3) 0.050(4) -0.006(3) -0.018(3) 0.003(3)
C47 0.029(3) 0.021(3) 0.037(4) -0.003(3) -0.002(3) 0.001(2)
C110 0.029(3) 0.014(3) 0.043(4) -0.010(3) -0.006(3) 0.003(2)
C106 0.032(4) 0.022(3) 0.046(4) -0.004(3) -0.015(3) -0.001(3)
C82 0.032(4) 0.022(3) 0.044(4) -0.007(3) -0.010(3) -0.001(3)
C66 0.029(3) 0.018(3) 0.028(3) -0.005(2) -0.007(3) 0.000(2)
C36 0.029(3) 0.019(3) 0.045(4) -0.006(3) -0.005(3) -0.002(3)
C56 0.036(4) 0.017(3) 0.033(4) -0.001(3) -0.008(3) -0.003(3)
C63 0.030(3) 0.018(3) 0.033(4) -0.001(2) -0.008(3) -0.001(2)
C71 0.029(3) 0.020(3) 0.045(4) -0.001(3) -0.013(3) 0.000(2)
C58 0.037(4) 0.018(3) 0.046(4) -0.005(3) -0.016(3) 0.001(3)
C117 0.037(4) 0.023(3) 0.039(4) -0.003(3) -0.003(3) 0.002(3)
C116 0.034(4) 0.017(3) 0.043(4) -0.007(3) -0.010(3) -0.003(3)
C93 0.030(3) 0.020(3) 0.041(4) -0.001(3) -0.007(3) -0.003(3)
C129 0.030(3) 0.027(3) 0.037(4) 0.000(3) -0.004(3) -0.004(3)
C125 0.038(4) 0.016(3) 0.035(4) -0.003(3) -0.011(3) 0.000(2)
C144 0.041(4) 0.018(3) 0.037(4) 0.000(3) -0.007(3) -0.001(3)
C108 0.030(4) 0.027(3) 0.043(4) -0.007(3) -0.005(3) 0.001(3)
C130 0.033(4) 0.023(3) 0.046(4) -0.002(3) -0.015(3) 0.001(3)
C60 0.032(4) 0.021(3) 0.043(4) -0.007(3) -0.003(3) -0.004(3)
C146 0.047(4) 0.014(3) 0.025(3) -0.002(2) -0.011(3) -0.002(3)
C70 0.029(3) 0.021(3) 0.043(4) -0.003(3) -0.003(3) 0.003(3)
C131 0.037(4) 0.018(3) 0.039(4) -0.002(3) -0.010(3) -0.004(3)
C107 0.032(4) 0.022(3) 0.051(5) -0.003(3) -0.014(3) 0.003(3)
C46 0.026(3) 0.020(3) 0.050(5) -0.005(3) -0.010(3) 0.000(2)
C59 0.029(4) 0.021(3) 0.056(5) -0.005(3) -0.015(3) -0.001(3)
F20 0.142(7) 0.098(5) 0.060(4) -0.007(4) -0.015(4) -0.051(5)
C143 0.034(4) 0.020(3) 0.040(4) -0.008(3) -0.001(3) -0.004(3)
C94 0.028(3) 0.026(3) 0.053(5) -0.002(3) -0.002(3) -0.006(3)
C120 0.031(4) 0.019(3) 0.056(5) 0.000(3) -0.015(3) -0.001(3)
C118 0.030(4) 0.024(3) 0.052(5) -0.008(3) -0.005(3) -0.002(3)
C119 0.032(4) 0.022(3) 0.057(5) -0.005(3) -0.017(4) 0.001(3)
C147 0.029(3) 0.019(3) 0.041(4) -0.001(3) -0.011(3) 0.002(2)
F24 0.112(6) 0.244(11) 0.052(4) 0.039(6) -0.013(4) 0.086(7)
C85 0.041(4) 0.020(3) 0.040(4) -0.004(3) 0.000(3) 0.001(3)
C95 0.026(3) 0.024(3) 0.062(5) -0.004(3) -0.013(3) 0.002(3)
C141 0.042(4) 0.019(3) 0.037(4) -0.002(3) -0.015(3) -0.003(3)
C83 0.029(4) 0.020(3) 0.057(5) -0.007(3) -0.005(3) 0.001(3)
F23 0.070(5) 0.301(14) 0.051(4) -0.020(6) -0.028(4) 0.068(6)
C149 0.036(4) 0.053(4) 0.022(3) 0.003(3) -0.008(3) -0.008(3)
C84 0.028(4) 0.023(3) 0.052(5) -0.010(3) 0.010(3) -0.002(3)
C150 0.052(5) 0.041(4) 0.042(5) 0.004(3) -0.010(4) -0.014(4)
C156 0.046(5) 0.053(5) 0.029(4) -0.003(3) -0.011(3) 0.004(4)
C161 0.049(5) 0.048(4) 0.034(4) -0.003(3) -0.017(4) 0.002(4)
C154 0.046(5) 0.051(5) 0.033(4) 0.003(3) -0.014(4) -0.011(4)
C159 0.045(5) 0.071(6) 0.033(4) 0.004(4) -0.014(4) -0.015(4)
C157 0.069(6) 0.039(4) 0.058(6) -0.004(4) -0.025(5) 0.002(4)
C160 0.050(5) 0.099(8) 0.022(4) -0.022(4) -0.011(4) 0.031(5)
C158 0.070(6) 0.061(6) 0.043(5) 0.001(4) -0.025(5) -0.011(5)
C153 0.040(5) 0.065(6) 0.044(5) 0.001(4) -0.017(4) -0.007(4)
C151 0.060(6) 0.064(6) 0.037(5) 0.000(4) -0.020(4) 0.010(5)
F28 0.155(14) 0.079(7) 0.053(6) -0.003(5) -0.025(7) -0.056(8)
C152 0.038(4) 0.079(6) 0.038(5) 0.002(4) -0.012(4) 0.015(4)
F25 0.129(12) 0.070(6) 0.073(7) -0.004(5) -0.047(7) -0.035(6)
F27 0.081(7) 0.202(16) 0.047(5) -0.001(7) 0.009(5) -0.041(8)
F28A 0.13(3) 0.24(4) 0.068(18) -0.05(2) -0.03(2) 0.10(3)
F25A 0.13(3) 0.055(13) 0.13(2) -0.005(13) -0.09(2) 0.012(14)
F27A 0.10(3) 0.040(14) 0.052(17) -0.001(11) -0.004(16) -0.014(15)
F26A 0.13(4) 0.12(3) 0.07(2) -0.01(2) -0.02(2) -0.05(3)

loop_
_atom_type_symbol
_atom_type_description
_atom_type_scat_dispersion_real
_atom_type_scat_dispersion_imag
_atom_type_scat_source
C C 0.0181 0.0091 'International Tables Vol C Tables 4.2.6.8 and 6.1.1.4'
H H 0.0000 0.0000 'International Tables Vol C Tables 4.2.6.8 and 6.1.1.4'
Cl Cl 0.3639 0.7018 'International Tables Vol C Tables 4.2.6.8 and 6.1.1.4'
F F 0.0727 0.0534 'International Tables Vol C Tables 4.2.6.8 and 6.1.1.4'
S S 0.3331 0.5567 'International Tables Vol C Tables 4.2.6.8 and 6.1.1.4'
Sb Sb -0.0562 5.8946 'International Tables Vol C Tables 4.2.6.8 and 6.1.1.4'

loop_
_geom_angle_atom_site_label_1
_geom_angle_atom_site_label_2
_geom_angle_atom_site_label_3
_geom_angle
_geom_angle_site_symmetry_1
_geom_angle_site_symmetry_3
_geom_angle_publ_flag
F5 Sb1 F2 177.2(3) . . ?
F5 Sb1 F4 88.9(2) . . ?
F5 Sb1 F6 93.0(3) . . ?
F3 Sb1 F5 90.5(2) . . ?
F3 Sb1 F2 90.4(2) . . ?
F3 Sb1 F7 178.8(3) . . ?
F3 Sb1 F4 88.6(3) . . ?
F3 Sb1 F6 92.9(3) . . ?
F2 Sb1 F6 89.7(3) . . ?
F7 Sb1 F5 89.1(2) . . ?
F7 Sb1 F2 89.9(2) . . ?
F7 Sb1 F4 90.3(3) . . ?
F7 Sb1 F6 88.3(3) . . ?
F4 Sb1 F2 88.4(3) . . ?
F4 Sb1 F6 177.6(3) . . ?
F12 Sb8 F11 89.34(19) . . ?
F10 Sb8 F12 89.70(18) . . ?
F10 Sb8 F9 90.94(19) . . ?
F10 Sb8 F14 88.9(2) . . ?
F10 Sb8 F11 177.7(2) . . ?
F9 Sb8 F12 178.8(2) . . ?
F9 Sb8 F11 90.0(2) . . ?
F14 Sb8 F12 89.4(2) . . ?
F14 Sb8 F9 89.7(2) . . ?
F14 Sb8 F11 89.0(2) . . ?
F13 Sb8 F12 91.3(2) . . ?
F13 Sb8 F10 91.4(2) . . ?
F13 Sb8 F9 89.7(2) . . ?
F13 Sb8 F14 179.3(2) . . ?
F13 Sb8 F11 90.7(2) . . ?
F19 Sb15 F17 178.4(3) . . ?
F19 Sb15 F16 89.0(2) . . ?
F19 Sb15 F20 90.3(3) . . ?
F17 Sb15 F20 91.2(3) . . ?
F16 Sb15 F17 91.8(3) . . ?
F16 Sb15 F20 89.3(4) . . ?
F21 Sb15 F19 90.9(2) . . ?
F21 Sb15 F17 88.3(3) . . ?
F21 Sb15 F16 178.9(4) . . ?
F21 Sb15 F18 92.0(4) . . ?
F21 Sb15 F20 89.5(4) . . ?
F18 Sb15 F19 88.9(3) . . ?
F18 Sb15 F17 89.6(3) . . ?
F18 Sb15 F16 89.1(4) . . ?
F18 Sb15 F20 178.3(3) . . ?
F24 Sb22 F26 88.9(3) . . ?
F24 Sb22 F23 178.0(5) . . ?
F24 Sb22 F28 97.1(7) . . ?
F24 Sb22 F25 84.9(6) . . ?
F24 Sb22 F27 91.2(5) . . ?
F24 Sb22 F28A 72.3(10) . . ?
F24 Sb22 F25A 98.4(7) . . ?
F24 Sb22 F27A 63.5(13) . . ?
F24 Sb22 F26A 110.7(15) . . ?
F23 Sb22 F26 89.5(3) . . ?
F23 Sb22 F28 84.2(6) . . ?
F23 Sb22 F28A 108.1(10) . . ?
F23 Sb22 F25A 81.4(7) . . ?
F23 Sb22 F27A 118.5(13) . . ?
F23 Sb22 F26A 67.2(15) . . ?
F28 Sb22 F26 87.2(5) . . ?
F25 Sb22 F26 89.8(5) . . ?
F25 Sb22 F23 93.8(6) . . ?
F25 Sb22 F28 176.4(5) . . ?
F27 Sb22 F26 177.0(5) . . ?
F27 Sb22 F23 90.5(5) . . ?
F27 Sb22 F28 89.9(6) . . ?
F27 Sb22 F25 93.1(6) . . ?
F28A Sb22 F25A 169.2(12) . . ?
F28A Sb22 F27A 83.4(17) . . ?
F28A Sb22 F26A 101(2) . . ?
F25A Sb22 F27A 87.5(13) . . ?
F26A Sb22 F25A 87.1(16) . . ?
F26A Sb22 F27A 171.4(14) . . ?
C29 S41 C40 90.7(3) . . ?
C53 S65 C64 90.8(3) . . ?
C54 S76 C66 90.5(3) . . ?
C77 S89 C88 90.8(3) . . ?
C78 S100 C90 90.4(3) . . ?
C101 S113 C112 91.2(3) . . ?
C30 S52 C51 90.8(3) . . ?
C136 S137 C125 90.1(3) . . ?
C102 S124 C114 90.5(3) . . ?
C135 S148 C147 90.1(3) . . ?
C39 C38 C33 119.6(6) . . ?
C37 C38 C39 120.9(6) . . ?
C37 C38 C33 119.5(6) . . ?
C32 C31 C30 130.7(6) . . ?
C32 C31 C40 119.0(6) . . ?
C40 C31 C30 110.3(6) . . ?
C64 C55 C54 110.3(6) . . ?
C56 C55 C64 119.7(6) . . ?
C56 C55 C54 130.0(6) . . ?
C62 C57 C58 118.1(6) . . ?
C56 C57 C62 120.5(6) . . ?
C56 C57 C58 121.4(7) . . ?
C104 C103 C112 118.9(6) . . ?
C104 C103 C102 130.5(7) . . ?
C102 C103 C112 110.7(6) . . ?
C98 C99 C77 130.4(6) . . ?
C98 C99 C90 119.9(6) . . ?
C90 C99 C77 109.7(6) . . ?
C29 C42 C51 110.5(6) . . ?
C43 C42 C51 119.1(6) . . ?
C43 C42 C29 130.4(6) . . ?
C74 C75 C53 130.7(6) . . ?
C74 C75 C66 119.4(6) . . ?
C66 C75 C53 109.9(6) . . ?
C145 C140 C141 118.6(6) . . ?
C139 C140 C145 119.1(6) . . ?
C139 C140 C141 122.3(6) . . ?
C31 C30 S52 133.8(5) . . ?
C29 C30 S52 113.2(5) . . ?
C29 C30 C31 112.9(6) . . ?
C139 C138 C136 130.4(6) . . ?
C139 C138 C147 119.5(6) . . ?
C147 C138 C136 110.1(6) . . ?
C51 C50 H50 120.5 . . ?
C51 C50 C49 119.0(6) . . ?
C49 C50 H50 120.5 . . ?
C74 C73 C72 121.1(6) . . ?
C68 C73 C74 120.6(6) . . ?
C68 C73 C72 118.3(6) . . ?
C91 C92 C97 120.5(6) . . ?
C91 C92 C93 120.8(7) . . ?
C93 C92 C97 118.7(6) . . ?
C80 C79 C78 129.7(6) . . ?
C80 C79 C88 119.4(6) . . ?
C78 C79 C88 110.8(6) . . ?
C42 C51 S52 111.7(5) . . ?
C50 C51 S52 126.6(5) . . ?
C50 C51 C42 121.7(6) . . ?
C44 C49 C50 120.3(6) . . ?
C48 C49 C50 121.5(6) . . ?
C48 C49 C44 118.2(6) . . ?
C38 C39 H39 120.4 . . ?
C40 C39 C38 119.3(6) . . ?
C40 C39 H39 120.4 . . ?
C49 C44 C45 119.3(6) . . ?
C43 C44 C49 119.6(6) . . ?
C43 C44 C45 121.1(6) . . ?
C103 C104 H104 120.0 . . ?
C103 C104 C105 120.0(6) . . ?
C105 C104 H104 120.0 . . ?
C44 C45 H45 119.7 . . ?
C46 C45 C44 120.5(7) . . ?
C46 C45 H45 119.7 . . ?
C114 C123 C101 110.1(6) . . ?
C122 C123 C101 130.7(7) . . ?
C122 C123 C114 119.2(6) . . ?
C75 C53 S65 132.8(5) . . ?
C54 C53 S65 113.6(5) . . ?
C54 C53 C75 113.5(6) . . ?
C79 C80 H80 120.0 . . ?
C81 C80 C79 120.1(6) . . ?
C81 C80 H80 120.0 . . ?
C42 C29 S41 132.6(5) . . ?
C30 C29 S41 113.8(5) . . ?
C30 C29 C42 113.6(6) . . ?
C68 C67 H67 121.3 . . ?
C66 C67 H67 121.3 . . ?
C66 C67 C68 117.4(6) . . ?
C133 C134 C135 130.3(6) . . ?
C133 C134 C125 118.9(6) . . ?
C125 C134 C135 110.8(6) . . ?
C99 C77 S89 133.3(5) . . ?
C78 C77 S89 113.3(5) . . ?
C78 C77 C99 113.4(6) . . ?
C79 C78 S100 132.8(5) . . ?
C77 C78 S100 113.8(5) . . ?
C77 C78 C79 113.4(6) . . ?
C31 C32 H32 120.0 . . ?
C31 C32 C33 120.1(6) . . ?
C33 C32 H32 120.0 . . ?
C79 C88 S89 111.7(5) . . ?
C87 C88 S89 126.7(5) . . ?
C87 C88 C79 121.7(6) . . ?
C55 C64 S65 112.3(5) . . ?
C63 C64 S65 125.3(5) . . ?
C63 C64 C55 122.4(6) . . ?
C127 C126 H126 120.4 . . ?
C125 C126 H126 120.4 . . ?
C125 C126 C127 119.1(6) . . ?
C104 C105 C110 120.1(6) . . ?
C104 C105 C106 121.0(7) . . ?
C110 C105 C106 118.9(7) . . ?
C49 C48 H48 119.6 . . ?
C47 C48 C49 120.9(7) . . ?
C47 C48 H48 119.6 . . ?
C98 C97 C92 119.3(6) . . ?
C98 C97 C96 122.0(7) . . ?
C96 C97 C92 118.7(6) . . ?
C92 C91 H91 120.8 . . ?
C90 C91 C92 118.4(6) . . ?
C90 C91 H91 120.8 . . ?
C62 C61 H61 120.2 . . ?
C60 C61 H61 120.2 . . ?
C60 C61 C62 119.6(7) . . ?
C123 C101 S113 134.1(5) . . ?
C102 C101 S113 113.1(5) . . ?
C102 C101 C123 112.7(6) . . ?
C32 C33 C38 119.8(6) . . ?
C32 C33 C34 121.4(6) . . ?
C34 C33 C38 118.8(6) . . ?
C42 C43 H43 119.9 . . ?
C44 C43 C42 120.3(6) . . ?
C44 C43 H43 119.9 . . ?
C80 C81 C86 119.2(6) . . ?
C80 C81 C82 121.5(7) . . ?
C82 C81 C86 119.3(6) . . ?
C114 C115 H115 120.6 . . ?
C114 C115 C116 118.8(6) . . ?
C116 C115 H115 120.6 . . ?
C99 C98 C97 119.7(6) . . ?
C99 C98 H98 120.2 . . ?
C97 C98 H98 120.2 . . ?
C31 C40 S41 112.3(5) . . ?
C39 C40 S41 125.4(5) . . ?
C39 C40 C31 122.3(6) . . ?
C99 C90 S100 112.7(5) . . ?
C91 C90 S100 125.0(5) . . ?
C91 C90 C99 122.3(6) . . ?
C75 C74 C73 119.6(6) . . ?
C75 C74 H74 120.2 . . ?
C73 C74 H74 120.2 . . ?
C122 C121 C116 120.1(7) . . ?
C122 C121 C120 122.1(7) . . ?
C120 C121 C116 117.8(7) . . ?
C55 C54 S76 133.2(5) . . ?
C53 C54 S76 113.7(5) . . ?
C53 C54 C55 113.0(6) . . ?
C134 C133 H133 119.9 . . ?
C134 C133 C132 120.1(6) . . ?
C132 C133 H133 119.9 . . ?
C57 C62 C63 119.8(6) . . ?
C61 C62 C57 120.0(6) . . ?
C61 C62 C63 120.2(7) . . ?
C38 C37 H37 119.9 . . ?
C36 C37 C38 120.2(7) . . ?
C36 C37 H37 119.9 . . ?
C127 C128 H128 120.0 . . ?
C129 C128 H128 120.0 . . ?
C129 C128 C127 120.0(7) . . ?
C144 C145 C140 119.2(6) . . ?
C144 C145 C146 120.6(7) . . ?
C146 C145 C140 120.2(6) . . ?
C133 C132 C127 119.0(6) . . ?
C133 C132 C131 122.0(6) . . ?
C131 C132 C127 119.0(6) . . ?
C123 C114 S124 112.7(5) . . ?
C115 C114 S124 125.1(5) . . ?
C115 C114 C123 122.2(6) . . ?
C73 C68 C67 120.3(6) . . ?
C73 C68 C69 120.6(6) . . ?
C69 C68 C67 119.1(6) . . ?
C138 C136 S137 132.8(5) . . ?
C135 C136 S137 113.7(5) . . ?
C135 C136 C138 113.5(6) . . ?
C103 C112 S113 111.6(5) . . ?
C111 C112 S113 125.7(5) . . ?
C111 C112 C103 122.7(6) . . ?
C68 C69 H69 120.7 . . ?
C70 C69 C68 118.5(7) . . ?
C70 C69 H69 120.7 . . ?
C88 C87 H87 120.5 . . ?
C88 C87 C86 119.0(6) . . ?
C86 C87 H87 120.5 . . ?
C73 C72 H72 119.7 . . ?
C71 C72 C73 120.6(6) . . ?
C71 C72 H72 119.7 . . ?
C112 C111 H111 120.7 . . ?
C112 C111 C110 118.5(6) . . ?
C110 C111 H111 120.7 . . ?
C134 C135 S148 131.7(5) . . ?
C136 C135 S148 114.2(5) . . ?
C136 C135 C134 114.1(6) . . ?
C110 C109 H109 120.0 . . ?
C108 C109 H109 120.0 . . ?
C108 C109 C110 120.0(7) . . ?
C143 C142 H142 119.3 . . ?
C141 C142 H142 119.3 . . ?
C141 C142 C143 121.4(7) . . ?
C103 C102 S124 132.7(5) . . ?
C101 C102 S124 114.0(5) . . ?
C101 C102 C103 113.3(6) . . ?
C128 C127 C126 120.2(6) . . ?
C128 C127 C132 119.5(6) . . ?
C132 C127 C126 120.3(6) . . ?
C33 C34 H34 119.7 . . ?
C35 C34 C33 120.5(6) . . ?
C35 C34 H34 119.7 . . ?
C87 C86 C81 120.6(6) . . ?
C85 C86 C81 118.8(7) . . ?
C85 C86 C87 120.6(7) . . ?
C34 C35 H35 119.8 . . ?
C34 C35 C36 120.4(6) . . ?
C36 C35 H35 119.8 . . ?
C140 C139 H139 120.0 . . ?
C138 C139 C140 120.0(6) . . ?
C138 C139 H139 120.0 . . ?
C123 C122 H122 119.9 . . ?
C121 C122 C123 120.2(7) . . ?
C121 C122 H122 119.9 . . ?
C97 C96 H96 119.7 . . ?
C95 C96 C97 120.5(7) . . ?
C95 C96 H96 119.7 . . ?
C48 C47 H47 119.3 . . ?
C48 C47 C46 121.3(7) . . ?
C46 C47 H47 119.3 . . ?
C105 C110 C111 119.8(6) . . ?
C105 C110 C109 119.6(6) . . ?
C109 C110 C111 120.6(7) . . ?
C105 C106 H106 119.7 . . ?
C107 C106 C105 120.6(7) . . ?
C107 C106 H106 119.7 . . ?
C81 C82 H82 119.5 . . ?
C83 C82 C81 120.9(7) . . ?
C83 C82 H82 119.5 . . ?
C75 C66 S76 112.4(5) . . ?
C67 C66 S76 124.9(5) . . ?
C67 C66 C75 122.7(6) . . ?
C37 C36 C35 120.5(7) . . ?
C37 C36 H36 119.7 . . ?
C35 C36 H36 119.7 . . ?
C55 C56 C57 119.1(6) . . ?
C55 C56 H56 120.5 . . ?
C57 C56 H56 120.5 . . ?
C64 C63 C62 118.5(6) . . ?
C64 C63 H63 120.7 . . ?
C62 C63 H63 120.7 . . ?
C72 C71 H71 119.9 . . ?
C72 C71 C70 120.1(6) . . ?
C70 C71 H71 119.9 . . ?
C57 C58 H58 119.3 . . ?
C59 C58 C57 121.4(7) . . ?
C59 C58 H58 119.3 . . ?
C116 C117 H117 119.8 . . ?
C118 C117 H117 119.8 . . ?
C118 C117 C116 120.4(7) . . ?
C121 C116 C115 119.4(6) . . ?
C117 C116 C115 120.7(7) . . ?
C117 C116 C121 120.0(7) . . ?
C92 C93 H93 119.9 . . ?
C94 C93 C92 120.1(7) . . ?
C94 C93 H93 119.9 . . ?
C128 C129 H129 119.9 . . ?
C128 C129 C130 120.2(7) . . ?
C130 C129 H129 119.9 . . ?
C134 C125 S137 111.3(5) . . ?
C126 C125 S137 126.1(6) . . ?
C126 C125 C134 122.6(7) . . ?
C145 C144 H144 119.8 . . ?
C143 C144 C145 120.5(7) . . ?
C143 C144 H144 119.8 . . ?
C109 C108 H108 119.8 . . ?
C109 C108 C107 120.3(7) . . ?
C107 C108 H108 119.8 . . ?
C129 C130 H130 119.6 . . ?
C131 C130 C129 120.8(7) . . ?
C131 C130 H130 119.6 . . ?
C61 C60 H60 119.5 . . ?
C61 C60 C59 121.0(7) . . ?
C59 C60 H60 119.5 . . ?
C145 C146 H146 120.2 . . ?
C147 C146 C145 119.5(6) . . ?
C147 C146 H146 120.2 . . ?
C69 C70 H70 119.1 . . ?
C71 C70 C69 121.8(7) . . ?
C71 C70 H70 119.1 . . ?
C132 C131 H131 119.8 . . ?
C130 C131 C132 120.4(7) . . ?
C130 C131 H131 119.8 . . ?
C106 C107 C108 120.5(7) . . ?
C106 C107 H107 119.7 . . ?
C108 C107 H107 119.7 . . ?
C45 C46 C47 119.8(7) . . ?
C45 C46 H46 120.1 . . ?
C47 C46 H46 120.1 . . ?
C58 C59 C60 119.7(7) . . ?
C58 C59 H59 120.1 . . ?
C60 C59 H59 120.1 . . ?
C142 C143 H143 119.8 . . ?
C144 C143 C142 120.4(7) . . ?
C144 C143 H143 119.8 . . ?
C93 C94 H94 119.4 . . ?
C93 C94 C95 121.3(7) . . ?
C95 C94 H94 119.4 . . ?
C121 C120 H120 119.6 . . ?
C119 C120 C121 120.8(8) . . ?
C119 C120 H120 119.6 . . ?
C117 C118 H118 120.0 . . ?
C117 C118 C119 120.1(7) . . ?
C119 C118 H118 120.0 . . ?
C120 C119 C118 120.9(7) . . ?
C120 C119 H119 119.5 . . ?
C118 C119 H119 119.5 . . ?
C138 C147 S148 112.0(5) . . ?
C146 C147 S148 126.2(6) . . ?
C146 C147 C138 121.8(6) . . ?
C86 C85 H85 120.0 . . ?
C84 C85 C86 120.0(7) . . ?
C84 C85 H85 120.0 . . ?
C96 C95 C94 120.6(7) . . ?
C96 C95 H95 119.7 . . ?
C94 C95 H95 119.7 . . ?
C140 C141 H141 120.0 . . ?
C142 C141 C140 119.9(7) . . ?
C142 C141 H141 120.0 . . ?
C82 C83 H83 120.1 . . ?
C82 C83 C84 119.8(7) . . ?
C84 C83 H83 120.1 . . ?
C150 C149 Cl15 118.7(6) . . ?
C150 C149 C154 123.4(8) . . ?
C154 C149 Cl15 117.8(6) . . ?
C85 C84 C83 121.1(7) . . ?
C85 C84 H84 119.4 . . ?
C83 C84 H84 119.4 . . ?
C149 C150 H150 121.0 . . ?
C149 C150 C151 118.0(8) . . ?
C151 C150 H150 121.0 . . ?
C161 C156 Cl16 117.9(7) . . ?
C157 C156 Cl16 116.9(7) . . ?
C157 C156 C161 125.1(9) . . ?
C156 C161 H161 122.0 . . ?
C156 C161 C160 116.0(8) . . ?
C160 C161 H161 122.0 . . ?
C149 C154 H154 122.0 . . ?
C153 C154 C149 115.9(8) . . ?
C153 C154 H154 122.0 . . ?
C160 C159 H159 120.0 . . ?
C158 C159 H159 120.0 . . ?
C158 C159 C160 120.1(9) . . ?
C156 C157 H157 121.1 . . ?
C156 C157 C158 117.8(9) . . ?
C158 C157 H157 121.1 . . ?
C161 C160 H160 120.5 . . ?
C159 C160 C161 118.9(8) . . ?
C159 C160 H160 120.5 . . ?
C159 C158 C157 122.1(9) . . ?
C159 C158 H158 119.0 . . ?
C157 C158 H158 119.0 . . ?
C154 C153 H153 118.6 . . ?
C154 C153 C152 122.9(9) . . ?
C152 C153 H153 118.6 . . ?
C150 C151 H151 119.5 . . ?
C152 C151 C150 120.9(9) . . ?
C152 C151 H151 119.5 . . ?
C153 C152 H152 120.6 . . ?
C151 C152 C153 118.8(8) . . ?
C151 C152 H152 120.6 . . ?

loop_
_geom_bond_atom_site_label_1
_geom_bond_atom_site_label_2
_geom_bond_distance
_geom_bond_site_symmetry_2
_geom_bond_publ_flag
Sb1 F5 1.875(5) . ?
Sb1 F3 1.873(5) . ?
Sb1 F2 1.879(5) . ?
Sb1 F7 1.875(5) . ?
Sb1 F4 1.877(5) . ?
Sb1 F6 1.889(6) . ?
Sb8 F12 1.887(4) . ?
Sb8 F10 1.882(4) . ?
Sb8 F9 1.884(4) . ?
Sb8 F14 1.884(4) . ?
Sb8 F11 1.891(4) . ?
Sb8 F13 1.879(5) . ?
Sb15 F19 1.872(5) . ?
Sb15 F17 1.882(5) . ?
Sb15 F16 1.873(5) . ?
Sb15 F21 1.863(6) . ?
Sb15 F18 1.863(6) . ?
Sb15 F20 1.891(7) . ?
Sb22 F26 1.889(6) . ?
Sb22 F24 1.860(7) . ?
Sb22 F23 1.866(7) . ?
Sb22 F28 1.883(8) . ?
Sb22 F25 1.865(8) . ?
Sb22 F27 1.861(8) . ?
Sb22 F28A 1.867(18) . ?
Sb22 F25A 1.880(16) . ?
Sb22 F27A 1.896(16) . ?
Sb22 F26A 1.875(18) . ?
S41 C29 1.703(7) . ?
S41 C40 1.761(6) . ?
S65 C53 1.710(7) . ?
S65 C64 1.764(7) . ?
S76 C54 1.708(7) . ?
S76 C66 1.770(7) . ?
S89 C77 1.721(7) . ?
S89 C88 1.765(7) . ?
S100 C78 1.710(7) . ?
S100 C90 1.766(7) . ?
S113 C101 1.706(7) . ?
S113 C112 1.773(7) . ?
S52 C30 1.722(7) . ?
S52 C51 1.766(6) . ?
S137 C136 1.732(7) . ?
S137 C125 1.781(7) . ?
S124 C114 1.773(7) . ?
S124 C102 1.700(7) . ?
S148 C135 1.731(7) . ?
S148 C147 1.769(7) . ?
Cl15 C149 1.749(8) . ?
Cl16 C156 1.771(9) . ?
C38 C39 1.417(9) . ?
C38 C33 1.432(9) . ?
C38 C37 1.409(9) . ?
C31 C30 1.426(9) . ?
C31 C32 1.395(9) . ?
C31 C40 1.425(9) . ?
C55 C64 1.417(9) . ?
C55 C54 1.439(9) . ?
C55 C56 1.396(9) . ?
C57 C62 1.414(10) . ?
C57 C56 1.408(9) . ?
C57 C58 1.435(9) . ?
C103 C104 1.389(9) . ?
C103 C112 1.430(10) . ?
C103 C102 1.424(9) . ?
C99 C77 1.436(9) . ?
C99 C98 1.392(9) . ?
C99 C90 1.422(10) . ?
C42 C51 1.440(9) . ?
C42 C29 1.419(9) . ?
C42 C43 1.401(9) . ?
C75 C53 1.428(9) . ?
C75 C74 1.389(9) . ?
C75 C66 1.425(9) . ?
C140 C145 1.435(10) . ?
C140 C139 1.410(10) . ?
C140 C141 1.436(10) . ?
C30 C29 1.398(9) . ?
C138 C136 1.441(10) . ?
C138 C139 1.396(9) . ?
C138 C147 1.429(10) . ?
C50 H50 0.9300 . ?
C50 C51 1.363(9) . ?
C50 C49 1.428(9) . ?
C73 C74 1.404(9) . ?
C73 C68 1.403(10) . ?
C73 C72 1.431(9) . ?
C92 C97 1.438(10) . ?
C92 C91 1.416(9) . ?
C92 C93 1.425(10) . ?
C79 C80 1.407(9) . ?
C79 C78 1.423(9) . ?
C79 C88 1.429(9) . ?
C49 C44 1.425(9) . ?
C49 C48 1.413(9) . ?
C39 H39 0.9300 . ?
C39 C40 1.369(9) . ?
C44 C45 1.425(9) . ?
C44 C43 1.401(9) . ?
C104 H104 0.9300 . ?
C104 C105 1.414(10) . ?
C45 H45 0.9300 . ?
C45 C46 1.374(10) . ?
C123 C101 1.433(9) . ?
C123 C114 1.418(10) . ?
C123 C122 1.399(9) . ?
C53 C54 1.392(9) . ?
C80 H80 0.9300 . ?
C80 C81 1.401(9) . ?
C67 H67 0.9300 . ?
C67 C68 1.445(9) . ?
C67 C66 1.370(9) . ?
C134 C133 1.401(9) . ?
C134 C135 1.425(10) . ?
C134 C125 1.422(10) . ?
C77 C78 1.389(9) . ?
C32 H32 0.9300 . ?
C32 C33 1.413(9) . ?
C88 C87 1.363(10) . ?
C64 C63 1.360(9) . ?
C126 H126 0.9300 . ?
C126 C127 1.425(9) . ?
C126 C125 1.350(10) . ?
C105 C110 1.416(10) . ?
C105 C106 1.422(10) . ?
C48 H48 0.9300 . ?
C48 C47 1.372(10) . ?
C97 C98 1.408(10) . ?
C97 C96 1.432(9) . ?
C91 H91 0.9300 . ?
C91 C90 1.368(10) . ?
C61 H61 0.9300 . ?
C61 C62 1.413(9) . ?
C61 C60 1.381(10) . ?
C101 C102 1.410(9) . ?
C33 C34 1.419(9) . ?
C43 H43 0.9300 . ?
C81 C86 1.430(10) . ?
C81 C82 1.413(10) . ?
C115 H115 0.9300 . ?
C115 C114 1.362(9) . ?
C115 C116 1.430(10) . ?
C98 H98 0.9300 . ?
C74 H74 0.9300 . ?
C121 C122 1.387(10) . ?
C121 C116 1.429(10) . ?
C121 C120 1.419(10) . ?
C133 H133 0.9300 . ?
C133 C132 1.418(10) . ?
C62 C63 1.431(9) . ?
C37 H37 0.9300 . ?
C37 C36 1.379(10) . ?
C128 H128 0.9300 . ?
C128 C127 1.412(10) . ?
C128 C129 1.384(10) . ?
C145 C144 1.411(10) . ?
C145 C146 1.414(10) . ?
C132 C127 1.423(10) . ?
C132 C131 1.418(10) . ?
C68 C69 1.420(9) . ?
C136 C135 1.361(9) . ?
C112 C111 1.363(9) . ?
C69 H69 0.9300 . ?
C69 C70 1.386(10) . ?
C87 H87 0.9300 . ?
C87 C86 1.423(10) . ?
C72 H72 0.9300 . ?
C72 C71 1.371(10) . ?
C111 H111 0.9300 . ?
C111 C110 1.430(10) . ?
C109 H109 0.9300 . ?
C109 C110 1.418(10) . ?
C109 C108 1.380(10) . ?
C142 H142 0.9300 . ?
C142 C143 1.402(11) . ?
C142 C141 1.367(11) . ?
C34 H34 0.9300 . ?
C34 C35 1.371(10) . ?
C86 C85 1.409(10) . ?
C35 H35 0.9300 . ?
C35 C36 1.415(11) . ?
C139 H139 0.9300 . ?
C122 H122 0.9300 . ?
C96 H96 0.9300 . ?
C96 C95 1.366(11) . ?
C47 H47 0.9300 . ?
C47 C46 1.395(11) . ?
C106 H106 0.9300 . ?
C106 C107 1.365(10) . ?
C82 H82 0.9300 . ?
C82 C83 1.375(10) . ?
C36 H36 0.9300 . ?
C56 H56 0.9300 . ?
C63 H63 0.9300 . ?
C71 H71 0.9300 . ?
C71 C70 1.386(11) . ?
C58 H58 0.9300 . ?
C58 C59 1.355(11) . ?
C117 H117 0.9300 . ?
C117 C116 1.406(10) . ?
C117 C118 1.380(11) . ?
C93 H93 0.9300 . ?
C93 C94 1.376(10) . ?
C129 H129 0.9300 . ?
C129 C130 1.412(10) . ?
C144 H144 0.9300 . ?
C144 C143 1.380(11) . ?
C108 H108 0.9300 . ?
C108 C107 1.413(11) . ?
C130 H130 0.9300 . ?
C130 C131 1.363(10) . ?
C60 H60 0.9300 . ?
C60 C59 1.414(11) . ?
C146 H146 0.9300 . ?
C146 C147 1.356(10) . ?
C70 H70 0.9300 . ?
C131 H131 0.9300 . ?
C107 H107 0.9300 . ?
C46 H46 0.9300 . ?
C59 H59 0.9300 . ?
C143 H143 0.9300 . ?
C94 H94 0.9300 . ?
C94 C95 1.399(12) . ?
C120 H120 0.9300 . ?
C120 C119 1.374(11) . ?
C118 H118 0.9300 . ?
C118 C119 1.395(11) . ?
C119 H119 0.9300 . ?
C85 H85 0.9300 . ?
C85 C84 1.395(11) . ?
C95 H95 0.9300 . ?
C141 H141 0.9300 . ?
C83 H83 0.9300 . ?
C83 C84 1.396(12) . ?
C149 C150 1.361(11) . ?
C149 C154 1.387(11) . ?
C84 H84 0.9300 . ?
C150 H150 0.9300 . ?
C150 C151 1.391(13) . ?
C156 C161 1.345(11) . ?
C156 C157 1.345(12) . ?
C161 H161 0.9300 . ?
C161 C160 1.425(13) . ?
C154 H154 0.9300 . ?
C154 C153 1.373(12) . ?
C159 H159 0.9300 . ?
C159 C160 1.402(14) . ?
C159 C158 1.323(13) . ?
C157 H157 0.9300 . ?
C157 C158 1.364(14) . ?
C160 H160 0.9300 . ?
C158 H158 0.9300 . ?
C153 H153 0.9300 . ?
C153 C152 1.378(13) . ?
C151 H151 0.9300 . ?
C151 C152 1.359(14) . ?
C152 H152 0.9300 . ?

loop_
_geom_torsion_atom_site_label_1
_geom_torsion_atom_site_label_2
_geom_torsion_atom_site_label_3
_geom_torsion_atom_site_label_4
_geom_torsion
_geom_torsion_site_symmetry_1
_geom_torsion_site_symmetry_2
_geom_torsion_site_symmetry_3
_geom_torsion_site_symmetry_4
_geom_torsion_publ_flag
S65 C53 C54 S76 178.5(3) . . . . ?
S65 C53 C54 C55 2.3(7) . . . . ?
S65 C64 C63 C62 -177.2(4) . . . . ?
S89 C77 C78 S100 179.2(3) . . . . ?
S89 C77 C78 C79 -0.9(7) . . . . ?
S89 C88 C87 C86 178.9(5) . . . . ?
S113 C101 C102 S124 -180.0(3) . . . . ?
S113 C101 C102 C103 1.4(7) . . . . ?
S113 C112 C111 C110 -178.3(4) . . . . ?
S52 C30 C29 S41 -179.6(3) . . . . ?
S52 C30 C29 C42 1.2(6) . . . . ?
S137 C136 C135 S148 -179.8(3) . . . . ?
S137 C136 C135 C134 0.8(7) . . . . ?
Cl15 C149 C150 C151 179.0(6) . . . . ?
Cl15 C149 C154 C153 -179.6(6) . . . . ?
Cl16 C156 C161 C160 178.9(6) . . . . ?
Cl16 C156 C157 C158 -177.7(7) . . . . ?
C38 C39 C40 S41 178.9(4) . . . . ?
C38 C39 C40 C31 0.0(9) . . . . ?
C38 C33 C34 C35 0.4(9) . . . . ?
C38 C37 C36 C35 0.0(9) . . . . ?
C31 C30 C29 S41 -2.3(6) . . . . ?
C31 C30 C29 C42 178.5(5) . . . . ?
C31 C32 C33 C38 -0.6(8) . . . . ?
C31 C32 C33 C34 179.4(5) . . . . ?
C55 C64 C63 C62 1.7(9) . . . . ?
C57 C62 C63 C64 -0.3(9) . . . . ?
C57 C58 C59 C60 -0.1(9) . . . . ?
C103 C104 C105 C110 0.6(9) . . . . ?
C103 C104 C105 C106 -178.9(6) . . . . ?
C103 C112 C111 C110 1.2(9) . . . . ?
C99 C77 C78 S100 1.4(7) . . . . ?
C99 C77 C78 C79 -178.7(5) . . . . ?
C75 C53 C54 S76 -2.4(7) . . . . ?
C75 C53 C54 C55 -178.6(5) . . . . ?
C140 C145 C144 C143 -0.8(9) . . . . ?
C140 C145 C146 C147 -0.3(9) . . . . ?
C30 S52 C51 C42 1.8(4) . . . . ?
C30 S52 C51 C50 -177.7(6) . . . . ?
C30 C31 C32 C33 -179.3(6) . . . . ?
C30 C31 C40 S41 0.4(6) . . . . ?
C30 C31 C40 C39 179.5(5) . . . . ?
C138 C136 C135 S148 -0.9(7) . . . . ?
C138 C136 C135 C134 179.7(5) . . . . ?
C50 C49 C44 C45 179.5(5) . . . . ?
C50 C49 C44 C43 -1.0(8) . . . . ?
C50 C49 C48 C47 -179.3(6) . . . . ?
C73 C68 C69 C70 0.8(9) . . . . ?
C73 C72 C71 C70 0.5(9) . . . . ?
C92 C97 C98 C99 0.0(8) . . . . ?
C92 C97 C96 C95 0.8(9) . . . . ?
C92 C91 C90 S100 -178.2(5) . . . . ?
C92 C91 C90 C99 1.0(9) . . . . ?
C92 C93 C94 C95 0.8(10) . . . . ?
C79 C80 C81 C86 1.1(9) . . . . ?
C79 C80 C81 C82 179.4(6) . . . . ?
C79 C88 C87 C86 -2.8(9) . . . . ?
C51 S52 C30 C31 -178.3(6) . . . . ?
C51 S52 C30 C29 -1.7(5) . . . . ?
C51 C42 C29 S41 -178.8(5) . . . . ?
C51 C42 C29 C30 0.2(7) . . . . ?
C51 C42 C43 C44 -0.1(8) . . . . ?
C51 C50 C49 C44 -0.5(8) . . . . ?
C51 C50 C49 C48 -179.9(5) . . . . ?
C49 C50 C51 S52 -178.8(4) . . . . ?
C49 C50 C51 C42 1.7(9) . . . . ?
C49 C44 C45 C46 0.5(9) . . . . ?
C49 C44 C43 C42 1.2(8) . . . . ?
C49 C48 C47 C46 -1.0(9) . . . . ?
C39 C38 C33 C32 -0.3(8) . . . . ?
C39 C38 C33 C34 179.7(5) . . . . ?
C39 C38 C37 C36 -179.9(6) . . . . ?
C44 C49 C48 C47 1.3(9) . . . . ?
C44 C45 C46 C47 -0.2(9) . . . . ?
C104 C103 C112 S113 179.6(4) . . . . ?
C104 C103 C112 C111 0.0(9) . . . . ?
C104 C103 C102 S124 1.1(10) . . . . ?
C104 C103 C102 C101 179.3(6) . . . . ?
C104 C105 C110 C111 0.6(9) . . . . ?
C104 C105 C110 C109 -179.1(6) . . . . ?
C104 C105 C106 C107 179.6(6) . . . . ?
C45 C44 C43 C42 -179.2(5) . . . . ?
C123 C101 C102 S124 -2.2(7) . . . . ?
C123 C101 C102 C103 179.2(5) . . . . ?
C53 S65 C64 C55 2.1(5) . . . . ?
C53 S65 C64 C63 -178.9(6) . . . . ?
C53 C75 C74 C73 -179.5(6) . . . . ?
C53 C75 C66 S76 0.4(6) . . . . ?
C53 C75 C66 C67 179.6(5) . . . . ?
C80 C79 C78 S100 -0.1(10) . . . . ?
C80 C79 C78 C77 -179.9(6) . . . . ?
C80 C79 C88 S89 -179.8(4) . . . . ?
C80 C79 C88 C87 1.7(9) . . . . ?
C80 C81 C86 C87 -2.2(9) . . . . ?
C80 C81 C86 C85 179.0(5) . . . . ?
C80 C81 C82 C83 -178.9(6) . . . . ?
C29 S41 C40 C31 -1.4(5) . . . . ?
C29 S41 C40 C39 179.5(6) . . . . ?
C29 C42 C51 S52 -1.4(6) . . . . ?
C29 C42 C51 C50 178.1(5) . . . . ?
C29 C42 C43 C44 -179.5(6) . . . . ?
C67 C68 C69 C70 179.5(5) . . . . ?
C134 C133 C132 C127 0.4(9) . . . . ?
C134 C133 C132 C131 -179.2(6) . . . . ?
C77 S89 C88 C79 0.0(5) . . . . ?
C77 S89 C88 C87 178.4(6) . . . . ?
C77 C99 C98 C97 179.6(6) . . . . ?
C77 C99 C90 S100 -0.7(6) . . . . ?
C77 C99 C90 C91 180.0(5) . . . . ?
C78 S100 C90 C99 1.3(5) . . . . ?
C78 S100 C90 C91 -179.4(6) . . . . ?
C78 C79 C80 C81 -180.0(6) . . . . ?
C78 C79 C88 S89 -0.5(6) . . . . ?
C78 C79 C88 C87 -179.0(5) . . . . ?
C32 C31 C30 S52 -1.9(10) . . . . ?
C32 C31 C30 C29 -178.4(6) . . . . ?
C32 C31 C40 S41 -179.9(4) . . . . ?
C32 C31 C40 C39 -0.9(9) . . . . ?
C32 C33 C34 C35 -179.6(6) . . . . ?
C88 S89 C77 C99 177.7(6) . . . . ?
C88 S89 C77 C78 0.5(5) . . . . ?
C88 C79 C80 C81 -0.9(9) . . . . ?
C88 C79 C78 S100 -179.3(5) . . . . ?
C88 C79 C78 C77 0.9(7) . . . . ?
C88 C87 C86 C81 3.0(9) . . . . ?
C88 C87 C86 C85 -178.2(6) . . . . ?
C64 S65 C53 C75 178.6(6) . . . . ?
C64 S65 C53 C54 -2.5(5) . . . . ?
C64 C55 C54 S76 -175.8(5) . . . . ?
C64 C55 C54 C53 -0.6(7) . . . . ?
C64 C55 C56 C57 -0.3(8) . . . . ?
C105 C106 C107 C108 -1.2(10) . . . . ?
C48 C49 C44 C45 -1.1(8) . . . . ?
C48 C49 C44 C43 178.5(5) . . . . ?
C48 C47 C46 C45 0.4(10) . . . . ?
C97 C92 C91 C90 -1.7(9) . . . . ?
C97 C92 C93 C94 -0.4(9) . . . . ?
C97 C96 C95 C94 -0.4(10) . . . . ?
C91 C92 C97 C98 1.2(9) . . . . ?
C91 C92 C97 C96 179.9(5) . . . . ?
C91 C92 C93 C94 179.4(6) . . . . ?
C61 C62 C63 C64 178.0(6) . . . . ?
C61 C60 C59 C58 1.0(10) . . . . ?
C101 S113 C112 C103 1.1(5) . . . . ?
C101 S113 C112 C111 -179.3(6) . . . . ?
C101 C123 C114 S124 0.5(6) . . . . ?
C101 C123 C114 C115 -179.1(5) . . . . ?
C101 C123 C122 C121 -179.1(6) . . . . ?
C33 C38 C39 C40 0.6(8) . . . . ?
C33 C38 C37 C36 0.4(9) . . . . ?
C33 C34 C35 C36 0.0(9) . . . . ?
C43 C42 C51 S52 179.0(4) . . . . ?
C43 C42 C51 C50 -1.4(9) . . . . ?
C43 C42 C29 S41 0.7(10) . . . . ?
C43 C42 C29 C30 179.6(6) . . . . ?
C43 C44 C45 C46 -179.0(6) . . . . ?
C81 C86 C85 C84 -1.1(9) . . . . ?
C81 C82 C83 C84 1.0(10) . . . . ?
C98 C99 C77 S89 2.1(10) . . . . ?
C98 C99 C77 C78 179.3(6) . . . . ?
C98 C99 C90 S100 179.5(4) . . . . ?
C98 C99 C90 C91 0.2(9) . . . . ?
C98 C97 C96 C95 179.4(6) . . . . ?
C40 S41 C29 C42 -178.9(6) . . . . ?
C40 S41 C29 C30 2.1(5) . . . . ?
C40 C31 C30 S52 177.7(5) . . . . ?
C40 C31 C30 C29 1.2(7) . . . . ?
C40 C31 C32 C33 1.2(8) . . . . ?
C90 S100 C78 C79 178.6(6) . . . . ?
C90 S100 C78 C77 -1.6(5) . . . . ?
C90 C99 C77 S89 -177.6(5) . . . . ?
C90 C99 C77 C78 -0.4(7) . . . . ?
C90 C99 C98 C97 -0.7(9) . . . . ?
C74 C75 C53 S65 0.8(10) . . . . ?
C74 C75 C53 C54 -178.0(6) . . . . ?
C74 C75 C66 S76 179.8(4) . . . . ?
C74 C75 C66 C67 -1.0(9) . . . . ?
C74 C73 C68 C67 -0.9(9) . . . . ?
C74 C73 C68 C69 177.8(5) . . . . ?
C74 C73 C72 C71 -178.4(6) . . . . ?
C121 C120 C119 C118 -1.2(10) . . . . ?
C54 S76 C66 C75 -1.5(5) . . . . ?
C54 S76 C66 C67 179.4(5) . . . . ?
C54 C55 C64 S65 -1.2(6) . . . . ?
C54 C55 C64 C63 179.7(5) . . . . ?
C54 C55 C56 C57 178.3(6) . . . . ?
C133 C134 C135 S148 1.5(10) . . . . ?
C133 C134 C135 C136 -179.2(6) . . . . ?
C133 C134 C125 S137 179.1(4) . . . . ?
C133 C134 C125 C126 -0.6(9) . . . . ?
C133 C132 C127 C126 0.1(9) . . . . ?
C133 C132 C127 C128 -178.8(5) . . . . ?
C133 C132 C131 C130 177.6(6) . . . . ?
C62 C57 C56 C55 1.7(9) . . . . ?
C62 C57 C58 C59 -0.5(9) . . . . ?
C62 C61 C60 C59 -1.3(9) . . . . ?
C37 C38 C39 C40 -179.1(5) . . . . ?
C37 C38 C33 C32 179.4(5) . . . . ?
C37 C38 C33 C34 -0.6(8) . . . . ?
C128 C129 C130 C131 -0.2(10) . . . . ?
C145 C140 C139 C138 -1.9(9) . . . . ?
C145 C140 C141 C142 0.3(9) . . . . ?
C145 C144 C143 C142 0.2(9) . . . . ?
C145 C146 C147 S148 179.0(5) . . . . ?
C145 C146 C147 C138 -0.7(9) . . . . ?
C114 S124 C102 C103 -179.7(6) . . . . ?
C114 S124 C102 C101 2.1(5) . . . . ?
C114 C123 C101 S113 178.2(5) . . . . ?
C114 C123 C101 C102 1.0(7) . . . . ?
C114 C123 C122 C121 -0.6(9) . . . . ?
C114 C115 C116 C121 2.1(9) . . . . ?
C114 C115 C116 C117 -177.0(6) . . . . ?
C68 C73 C74 C75 -0.3(9) . . . . ?
C68 C73 C72 C71 0.7(9) . . . . ?
C68 C67 C66 S76 178.9(4) . . . . ?
C68 C67 C66 C75 -0.1(9) . . . . ?
C68 C69 C70 C71 0.4(9) . . . . ?
C136 S137 C125 C134 0.0(5) . . . . ?
C136 S137 C125 C126 179.6(6) . . . . ?
C136 C138 C139 C140 -179.7(6) . . . . ?
C136 C138 C147 S148 1.2(6) . . . . ?
C136 C138 C147 C146 -179.1(6) . . . . ?
C112 S113 C101 C123 -178.6(6) . . . . ?
C112 S113 C101 C102 -1.5(5) . . . . ?
C112 C103 C104 C105 -1.0(9) . . . . ?
C112 C103 C102 S124 -178.8(5) . . . . ?
C112 C103 C102 C101 -0.5(7) . . . . ?
C112 C111 C110 C105 -1.5(9) . . . . ?
C112 C111 C110 C109 178.2(6) . . . . ?
C87 C86 C85 C84 -180.0(6) . . . . ?
C72 C73 C74 C75 178.8(5) . . . . ?
C72 C73 C68 C67 180.0(5) . . . . ?
C72 C73 C68 C69 -1.4(8) . . . . ?
C72 C71 C70 C69 -1.0(10) . . . . ?
C135 S148 C147 C138 -1.5(5) . . . . ?
C135 S148 C147 C146 178.9(6) . . . . ?
C135 C134 C133 C132 178.2(6) . . . . ?
C135 C134 C125 S137 0.4(6) . . . . ?
C135 C134 C125 C126 -179.2(6) . . . . ?
C109 C108 C107 C106 1.9(10) . . . . ?
C102 S124 C114 C123 -1.5(5) . . . . ?
C102 S124 C114 C115 178.1(5) . . . . ?
C102 C103 C104 C105 179.2(6) . . . . ?
C102 C103 C112 S113 -0.5(6) . . . . ?
C102 C103 C112 C111 179.9(5) . . . . ?
C127 C126 C125 S137 -178.5(4) . . . . ?
C127 C126 C125 C134 1.1(9) . . . . ?
C127 C128 C129 C130 -1.0(9) . . . . ?
C127 C132 C131 C130 -1.9(9) . . . . ?
C34 C35 C36 C37 -0.2(9) . . . . ?
C86 C81 C82 C83 -0.6(9) . . . . ?
C86 C85 C84 C83 1.6(10) . . . . ?
C139 C140 C145 C144 -179.1(5) . . . . ?
C139 C140 C145 C146 1.6(8) . . . . ?
C139 C140 C141 C142 179.9(6) . . . . ?
C139 C138 C136 S137 -1.0(10) . . . . ?
C139 C138 C136 C135 -179.6(6) . . . . ?
C139 C138 C147 S148 -179.4(4) . . . . ?
C139 C138 C147 C146 0.3(9) . . . . ?
C122 C123 C101 S113 -3.2(11) . . . . ?
C122 C123 C101 C102 179.6(6) . . . . ?
C122 C123 C114 S124 -178.2(4) . . . . ?
C122 C123 C114 C115 2.2(9) . . . . ?
C122 C121 C116 C115 -0.7(9) . . . . ?
C122 C121 C116 C117 178.4(6) . . . . ?
C122 C121 C120 C119 -177.8(6) . . . . ?
C96 C97 C98 C99 -178.6(5) . . . . ?
C110 C105 C106 C107 0.0(9) . . . . ?
C110 C109 C108 C107 -1.3(10) . . . . ?
C106 C105 C110 C111 -179.8(6) . . . . ?
C106 C105 C110 C109 0.5(9) . . . . ?
C82 C81 C86 C87 179.5(6) . . . . ?
C82 C81 C86 C85 0.7(9) . . . . ?
C82 C83 C84 C85 -1.5(10) . . . . ?
C66 S76 C54 C55 177.4(6) . . . . ?
C66 S76 C54 C53 2.2(5) . . . . ?
C66 C75 C53 S65 -179.9(5) . . . . ?
C66 C75 C53 C54 1.2(7) . . . . ?
C66 C75 C74 C73 1.2(8) . . . . ?
C66 C67 C68 C73 1.1(8) . . . . ?
C66 C67 C68 C69 -177.6(5) . . . . ?
C56 C55 C64 S65 177.6(4) . . . . ?
C56 C55 C64 C63 -1.5(9) . . . . ?
C56 C55 C54 S76 5.5(10) . . . . ?
C56 C55 C54 C53 -179.3(6) . . . . ?
C56 C57 C62 C61 -179.7(5) . . . . ?
C56 C57 C62 C63 -1.4(9) . . . . ?
C56 C57 C58 C59 179.4(6) . . . . ?
C58 C57 C62 C61 0.2(8) . . . . ?
C58 C57 C62 C63 178.5(5) . . . . ?
C58 C57 C56 C55 -178.2(5) . . . . ?
C117 C118 C119 C120 0.4(10) . . . . ?
C116 C115 C114 S124 177.6(4) . . . . ?
C116 C115 C114 C123 -2.9(9) . . . . ?
C116 C121 C122 C123 0.0(9) . . . . ?
C116 C121 C120 C119 1.3(9) . . . . ?
C116 C117 C118 C119 0.1(10) . . . . ?
C93 C92 C97 C98 -179.0(5) . . . . ?
C93 C92 C97 C96 -0.4(9) . . . . ?
C93 C92 C91 C90 178.5(6) . . . . ?
C93 C94 C95 C96 -0.4(10) . . . . ?
C129 C128 C127 C126 -178.3(6) . . . . ?
C129 C128 C127 C132 0.7(9) . . . . ?
C129 C130 C131 C132 1.7(9) . . . . ?
C125 S137 C136 C138 -179.0(6) . . . . ?
C125 S137 C136 C135 -0.4(5) . . . . ?
C125 C134 C133 C132 -0.2(9) . . . . ?
C125 C134 C135 S148 179.9(5) . . . . ?
C125 C134 C135 C136 -0.8(7) . . . . ?
C125 C126 C127 C128 178.1(6) . . . . ?
C125 C126 C127 C132 -0.9(9) . . . . ?
C144 C145 C146 C147 -179.6(6) . . . . ?
C108 C109 C110 C105 0.2(9) . . . . ?
C108 C109 C110 C111 -179.5(6) . . . . ?
C60 C61 C62 C57 0.7(9) . . . . ?
C60 C61 C62 C63 -177.6(6) . . . . ?
C146 C145 C144 C143 178.6(6) . . . . ?
C131 C132 C127 C126 179.7(5) . . . . ?
C131 C132 C127 C128 0.7(9) . . . . ?
C143 C142 C141 C140 -0.9(9) . . . . ?
C120 C121 C122 C123 179.1(6) . . . . ?
C120 C121 C116 C115 -179.8(6) . . . . ?
C120 C121 C116 C117 -0.8(9) . . . . ?
C118 C117 C116 C115 179.1(6) . . . . ?
C118 C117 C116 C121 0.0(9) . . . . ?
C147 S148 C135 C134 -179.4(6) . . . . ?
C147 S148 C135 C136 1.4(5) . . . . ?
C147 C138 C136 S137 178.4(5) . . . . ?
C147 C138 C136 C135 -0.2(7) . . . . ?
C147 C138 C139 C140 1.0(9) . . . . ?
C141 C140 C145 C144 0.6(8) . . . . ?
C141 C140 C145 C146 -178.8(5) . . . . ?
C141 C140 C139 C138 178.5(6) . . . . ?
C141 C142 C143 C144 0.6(10) . . . . ?
C149 C150 C151 C152 0.8(13) . . . . ?
C149 C154 C153 C152 0.5(12) . . . . ?
C150 C149 C154 C153 -0.9(12) . . . . ?
C150 C151 C152 C153 -1.2(13) . . . . ?
C156 C161 C160 C159 -1.2(12) . . . . ?
C156 C157 C158 C159 -1.4(14) . . . . ?
C161 C156 C157 C158 0.4(14) . . . . ?
C154 C149 C150 C151 0.3(12) . . . . ?
C154 C153 C152 C151 0.5(13) . . . . ?
C157 C156 C161 C160 0.9(13) . . . . ?
C160 C159 C158 C157 1.0(14) . . . . ?
C158 C159 C160 C161 0.4(12) . . . . ?
